data_1557028
loop_
_publ_author_name
'Schorpp, Marcel'
'Krossing, Ingo'

_publ_section_title
;
 Soft interactions with hard Lewis acids: generation of mono- and
 dicationic alkaline-earth metal arene-complexes by direct oxidation.
;
_journal_issue 8
_journal_name_full 'Chemical science'
_journal_page_first 2068
_journal_page_last 2076
_journal_paper_doi 10.1039/c9sc06254h
_journal_volume 11
_journal_year 2020
_chemical_formula_moiety 'C16 Al F36 O4, C24 H8 Al Ca F32 O3, C12 H18'
_chemical_formula_sum 'C52 H26 Al2 Ca F68 O7'
_chemical_formula_weight 2148.77
_space_group_crystal_system monoclinic
_space_group_IT_number 4
_space_group_name_Hall 'P 2yb'
_space_group_name_H-M_alt 'P 1 21 1'
_atom_sites_solution_hydrogens geom
_atom_sites_solution_primary direct
_audit_creation_method 'FinalCif by Daniel Kratzert, Freiburg 2019'
_audit_update_record
;
2019-12-03 deposited with the CCDC.	2020-01-13 downloaded from the CCDC.
;
_cell_angle_alpha 90
_cell_angle_beta 93.018(14)
_cell_angle_gamma 90
_cell_formula_units_Z 4
_cell_length_a 17.765(6)
_cell_length_b 20.654(7)
_cell_length_c 20.031(8)
_cell_measurement_reflns_used 9702
_cell_measurement_temperature 100(2)
_cell_measurement_theta_max 54.149
_cell_measurement_theta_min 4.498
_cell_volume 7340(5)
_computing_data_collection 'Bruker BIS 2015.5.1.2/11-Jun-2015 P2 && APEX2_2014.11-0'
_computing_structure_refinement 'SHELXL-2018/3 (Sheldrick, 2018)'
_computing_structure_solution 'SHELXT (G. Sheldrick)'
_diffrn_ambient_temperature 100(2)
_diffrn_detector CCD
_diffrn_detector_area_resol_mean 8.3
_diffrn_detector_type 'Bruker APEXII'
_diffrn_measured_fraction_theta_full 0.952
_diffrn_measured_fraction_theta_max 0.917
_diffrn_measurement_device 'three-circle diffractometer'
_diffrn_measurement_device_type 'Bruker APEX2 QUAZAR'
_diffrn_measurement_method '\w and \f scans'
_diffrn_measurement_specimen_support 'MiTeGen micromount'
_diffrn_radiation_monochromator 'mirror optics'
_diffrn_radiation_probe x-ray
_diffrn_radiation_type MoK\a
_diffrn_radiation_wavelength 0.71073
_diffrn_reflns_av_R_equivalents 0.0615
_diffrn_reflns_av_unetI/netI 0.0667
_diffrn_reflns_Laue_measured_fraction_full 0.952
_diffrn_reflns_Laue_measured_fraction_max 0.917
_diffrn_reflns_number 25915
_diffrn_reflns_point_group_measured_fraction_full 0.901
_diffrn_reflns_point_group_measured_fraction_max 0.857
_diffrn_reflns_theta_full 25.242
_diffrn_reflns_theta_max 26.441
_diffrn_reflns_theta_min 1.018
_diffrn_source 'microfocus sealed X-ray tube'
_diffrn_source_current 0.6
_diffrn_source_type 'Incoatec I\ms'
_diffrn_source_voltage 50.0
_exptl_absorpt_coefficient_mu 0.332
_exptl_absorpt_correction_T_max 0.745372
_exptl_absorpt_correction_T_min 0.484876
_exptl_absorpt_correction_type multi-scan
_exptl_absorpt_process_details
;
TWINABS - Bruker AXS scaling for twinned crystals - Version 2012/1: Krause, L.,
Herbst-Irmer, R., Sheldrick G.M. & Stalke D., J. Appl. Cryst. 48 (2015) 3-10
;
_exptl_crystal_colour colourless
_exptl_crystal_density_diffrn 1.945
_exptl_crystal_description block
_exptl_crystal_F_000 4208
_exptl_crystal_size_max 0.35
_exptl_crystal_size_mid 0.27
_exptl_crystal_size_min 0.23
_refine_diff_density_max 1.205
_refine_diff_density_min -0.696
_refine_diff_density_rms 0.123
_refine_ls_abs_structure_details
;
 Refined as an inversion twin.
;
_refine_ls_abs_structure_Flack 1.15(9)
_refine_ls_extinction_method none
_refine_ls_goodness_of_fit_ref 1.058
_refine_ls_hydrogen_treatment constr
_refine_ls_matrix_type full
_refine_ls_number_parameters 2475
_refine_ls_number_reflns 25915
_refine_ls_number_restraints 35197
_refine_ls_restrained_S_all 0.863
_refine_ls_R_factor_all 0.1221
_refine_ls_R_factor_gt 0.0863
_refine_ls_shift/su_max 0.004
_refine_ls_shift/su_mean 0.000
_refine_ls_structure_factor_coef Fsqd
_refine_ls_weighting_details 'w=1/[\s^2^(Fo^2^)+(0.0577P)^2^+66.9813P] where P=(Fo^2^+2Fc^2^)/3'
_refine_ls_weighting_scheme calc
_refine_ls_wR_factor_gt 0.2002
_refine_ls_wR_factor_ref 0.2190
_reflns_Friedel_coverage 0.816
_reflns_Friedel_fraction_full 0.847
_reflns_Friedel_fraction_max 0.793
_reflns_number_gt 19648
_reflns_number_total 25915
_reflns_threshold_expression 'I > 2\s(I)'
_cod_data_source_file c9sc06254h2.cif
_cod_data_source_block P21_a
_cod_depositor_comments
;Adding full bibliography for 1557027--1557034.cif.

 Adding full bibliography for 1557027--1557034.cif.
;
_cod_original_cell_volume 7339(5)
_cod_original_sg_symbol_H-M 'P 21'
_cod_database_code 1557028
_shelx_shelxl_version_number 2018/3
_shelx_space_group_comment
;
The symmetry employed for this shelxl refinement is uniquely defined
by the following loop, which should always be used as a source of
symmetry information in preference to the above space-group names.
They are only intended as comments.
;
_olex2_diffrn_ambient_temperature_device 'Oxford Cryostream 800'

loop_
_space_group_symop_operation_xyz
'x, y, z'
'-x, y+1/2, -z'

loop_
_atom_site_label
_atom_site_type_symbol
_atom_site_fract_x
_atom_site_fract_y
_atom_site_fract_z
_atom_site_U_iso_or_equiv
_atom_site_adp_type
_atom_site_occupancy
_atom_site_site_symmetry_order
_atom_site_calc_flag
_atom_site_refinement_flags_posn
_atom_site_refinement_flags_adp
_atom_site_refinement_flags_occupancy
_atom_site_disorder_assembly
_atom_site_disorder_group
O1_21 O 0.477(3) 0.2096(15) 0.449(3) 0.037(2) Uani 0.424(16) 1 d D U P A 2
C1_21 C 0.4505(12) 0.1482(12) 0.4439(10) 0.038(5) Uani 0.424(16) 1 d D U P A 2
C2_21 C 0.4404(16) 0.1295(12) 0.3692(11) 0.058(8) Uani 0.424(16) 1 d D U P A 2
F1_21 F 0.5073(18) 0.1178(19) 0.3438(15) 0.067(9) Uani 0.424(16) 1 d D U P A 2
F2_21 F 0.395(2) 0.0796(17) 0.3598(18) 0.102(14) Uani 0.424(16) 1 d D U P A 2
F3_21 F 0.414(3) 0.1781(19) 0.3309(18) 0.094(14) Uani 0.424(16) 1 d D U P A 2
C3_21 C 0.3747(13) 0.1429(13) 0.4794(12) 0.054(7) Uani 0.424(16) 1 d D U P A 2
F4_21 F 0.383(2) 0.175(2) 0.5370(17) 0.073(13) Uani 0.424(16) 1 d D U P A 2
F5_21 F 0.3184(14) 0.1692(18) 0.4424(17) 0.089(10) Uani 0.424(16) 1 d D U P A 2
F6_21 F 0.3557(19) 0.0826(13) 0.494(2) 0.067(11) Uani 0.424(16) 1 d D U P A 2
C4_21 C 0.5096(15) 0.1017(14) 0.4788(12) 0.062(8) Uani 0.424(16) 1 d D U P A 2
F7_21 F 0.5029(18) 0.1016(18) 0.5452(11) 0.082(10) Uani 0.424(16) 1 d D U P A 2
F8_21 F 0.503(3) 0.0415(14) 0.456(2) 0.124(15) Uani 0.424(16) 1 d D U P A 2
F9_21 F 0.5779(16) 0.123(2) 0.466(2) 0.107(14) Uani 0.424(16) 1 d D U P A 2
C1 C 0.5496(8) 0.6800(6) 0.1579(7) 0.027(3) Uani 1 1 d . . . . .
C2 C 0.4690(8) 0.6757(6) 0.1566(7) 0.029(3) Uani 1 1 d . . . . .
C3 C 0.4362(7) 0.6364(6) 0.2039(7) 0.027(3) Uani 1 1 d . . . . .
C4 C 0.4789(8) 0.5998(6) 0.2499(7) 0.028(3) Uani 1 1 d . . . . .
C5 C 0.5596(7) 0.6028(6) 0.2498(6) 0.025(3) Uani 1 1 d . . . . .
C6 C 0.5934(7) 0.6443(6) 0.2050(6) 0.023(3) Uani 1 1 d . . . . .
C7 C 0.5882(10) 0.7232(8) 0.1089(8) 0.046(4) Uani 1 1 d . . . . .
H7A H 0.625637 0.697998 0.085827 0.069 Uiso 1 1 calc R U . . .
H7B H 0.613318 0.759070 0.133194 0.069 Uiso 1 1 calc R U . . .
H7C H 0.550593 0.740573 0.076106 0.069 Uiso 1 1 calc R U . . .
C8 C 0.4226(10) 0.7155(8) 0.1069(9) 0.047(4) Uani 1 1 d . . . . .
H8A H 0.445714 0.714320 0.063563 0.070 Uiso 1 1 calc R U . . .
H8B H 0.420464 0.760355 0.122630 0.070 Uiso 1 1 calc R U . . .
H8C H 0.371469 0.697739 0.102133 0.070 Uiso 1 1 calc R U . . .
C9 C 0.3504(8) 0.6398(9) 0.2067(10) 0.054(5) Uani 1 1 d . . . . .
H9A H 0.332531 0.681969 0.189942 0.081 Uiso 1 1 calc R U . . .
H9B H 0.336349 0.634344 0.253048 0.081 Uiso 1 1 calc R U . . .
H9C H 0.327299 0.605318 0.178986 0.081 Uiso 1 1 calc R U . . .
C10 C 0.4415(10) 0.5589(8) 0.2999(8) 0.049(4) Uani 1 1 d . . . . .
H10A H 0.393128 0.543110 0.280508 0.073 Uiso 1 1 calc R U . . .
H10B H 0.432811 0.584767 0.339831 0.073 Uiso 1 1 calc R U . . .
H10C H 0.473945 0.521994 0.312318 0.073 Uiso 1 1 calc R U . . .
C11 C 0.6085(10) 0.5681(8) 0.3024(7) 0.046(4) Uani 1 1 d . . . . .
H11A H 0.610731 0.521934 0.291394 0.070 Uiso 1 1 calc R U . . .
H11B H 0.587080 0.573485 0.346135 0.070 Uiso 1 1 calc R U . . .
H11C H 0.659457 0.586408 0.303726 0.070 Uiso 1 1 calc R U . . .
C12 C 0.6782(8) 0.6563(9) 0.2097(10) 0.051(5) Uani 1 1 d . . . . .
H12A H 0.704318 0.616477 0.224074 0.076 Uiso 1 1 calc R U . . .
H12B H 0.689901 0.690771 0.242150 0.076 Uiso 1 1 calc R U . . .
H12C H 0.694791 0.669256 0.165749 0.076 Uiso 1 1 calc R U . . .
C1_19 C 0.0119(9) 0.6802(6) 0.6605(6) 0.031(3) Uani 1 1 d . . . . .
C2_19 C -0.0572(7) 0.6517(7) 0.6748(7) 0.028(3) Uani 1 1 d . . . . .
C3_19 C -0.0571(8) 0.6020(7) 0.7233(7) 0.031(3) Uani 1 1 d . . . . .
C4_19 C 0.0081(8) 0.5799(7) 0.7549(6) 0.029(3) Uani 1 1 d . . . . .
C5_19 C 0.0770(7) 0.6073(6) 0.7401(6) 0.023(3) Uani 1 1 d . . . . .
C6_19 C 0.0790(7) 0.6582(7) 0.6927(6) 0.028(3) Uani 1 1 d . . . . .
C7_19 C 0.0097(12) 0.7359(7) 0.6120(8) 0.053(5) Uani 1 1 d . . . . .
H7A_19 H 0.058155 0.738945 0.590927 0.080 Uiso 1 1 calc R U . . .
H7B_19 H 0.000300 0.776272 0.635935 0.080 Uiso 1 1 calc R U . . .
H7C_19 H -0.030680 0.728861 0.577565 0.080 Uiso 1 1 calc R U . . .
C8_19 C -0.1286(10) 0.6795(10) 0.6445(10) 0.062(5) Uani 1 1 d . . . . .
H8A_19 H -0.129744 0.674032 0.595867 0.093 Uiso 1 1 calc R U . . .
H8B_19 H -0.131073 0.725739 0.655293 0.093 Uiso 1 1 calc R U . . .
H8C_19 H -0.171723 0.657127 0.662440 0.093 Uiso 1 1 calc R U . . .
C9_19 C -0.1324(9) 0.5758(9) 0.7458(9) 0.049(4) Uani 1 1 d . . . . .
H9A_19 H -0.171744 0.583239 0.710466 0.074 Uiso 1 1 calc R U . . .
H9B_19 H -0.145821 0.598132 0.786643 0.074 Uiso 1 1 calc R U . . .
H9C_19 H -0.127754 0.529262 0.754562 0.074 Uiso 1 1 calc R U . . .
C10_19 C 0.0068(11) 0.5277(8) 0.8076(9) 0.056(5) Uani 1 1 d . . . . .
H10A_19 H -0.033931 0.536446 0.837441 0.084 Uiso 1 1 calc R U . . .
H10B_19 H 0.055157 0.527144 0.833485 0.084 Uiso 1 1 calc R U . . .
H10C_19 H -0.001617 0.485536 0.785956 0.084 Uiso 1 1 calc R U . . .
C11_19 C 0.1483(8) 0.5842(9) 0.7784(7) 0.043(4) Uani 1 1 d . . . . .
H11A_19 H 0.191835 0.591499 0.751342 0.064 Uiso 1 1 calc R U . . .
H11B_19 H 0.143897 0.537838 0.788077 0.064 Uiso 1 1 calc R U . . .
H11C_19 H 0.154930 0.608263 0.820441 0.064 Uiso 1 1 calc R U . . .
C12_19 C 0.1530(9) 0.6924(9) 0.6821(9) 0.052(5) Uani 1 1 d . . . . .
H12A_19 H 0.148027 0.718570 0.641336 0.078 Uiso 1 1 calc R U . . .
H12B_19 H 0.192916 0.660148 0.677690 0.078 Uiso 1 1 calc R U . . .
H12C_19 H 0.165780 0.720442 0.720471 0.078 Uiso 1 1 calc R U . . .
C1_18 C 0.7040(6) 0.5214(5) 0.1216(6) 0.026(3) Uani 1 1 d D U . . .
C2_18 C 0.6812(5) 0.4746(5) 0.1652(5) 0.022(2) Uani 1 1 d D U . . .
C3_18 C 0.7321(6) 0.4404(6) 0.2043(6) 0.026(3) Uani 1 1 d D U . . .
H3_18 H 0.715822 0.408495 0.234599 0.031 Uiso 1 1 calc R U . . .
C4_18 C 0.8082(6) 0.4532(6) 0.1989(6) 0.029(3) Uani 1 1 d D U . . .
H4_18 H 0.844844 0.429303 0.224878 0.035 Uiso 1 1 calc R U . . .
C5_18 C 0.8305(7) 0.5005(6) 0.1558(7) 0.033(3) Uani 1 1 d D U . . .
H5_18 H 0.882771 0.509114 0.152791 0.040 Uiso 1 1 calc R U . . .
C6_18 C 0.7788(6) 0.5359(6) 0.1167(6) 0.029(3) Uani 1 1 d D U . . .
H6_18 H 0.794479 0.568956 0.087567 0.034 Uiso 1 1 calc R U . . .
F1_18 F 0.6482(4) 0.5549(4) 0.0872(3) 0.0270(16) Uani 1 1 d D U . . .
F2_18 F 0.6042(4) 0.4656(4) 0.1678(4) 0.0299(17) Uani 1 1 d D U . . .
C1_17 C -0.1142(6) 0.4485(6) 0.6394(6) 0.031(3) Uani 1 1 d D U . . .
C2_17 C -0.1470(6) 0.4932(5) 0.5971(6) 0.029(3) Uani 1 1 d D U . . .
C3_17 C -0.2232(7) 0.4943(7) 0.5818(7) 0.044(4) Uani 1 1 d D U . . .
H3_17 H -0.245582 0.525324 0.551853 0.053 Uiso 1 1 calc R U . . .
C4_17 C -0.2660(8) 0.4474(8) 0.6125(8) 0.049(4) Uani 1 1 d D U . . .
H4_17 H -0.318999 0.446323 0.603641 0.059 Uiso 1 1 calc R U . . .
C5_17 C -0.2324(8) 0.4024(8) 0.6559(8) 0.053(4) Uani 1 1 d D U . . .
H5_17 H -0.263050 0.370968 0.675909 0.063 Uiso 1 1 calc R U . . .
C6_17 C -0.1559(7) 0.4020(7) 0.6706(7) 0.039(3) Uani 1 1 d D U . . .
H6_17 H -0.132907 0.371350 0.700645 0.047 Uiso 1 1 calc R U . . .
F1_17 F -0.0373(4) 0.4532(3) 0.6515(4) 0.0318(18) Uani 1 1 d D U . . .
F2_17 F -0.1012(4) 0.5394(4) 0.5706(4) 0.0327(18) Uani 1 1 d D U . . .
C1_16 C 0.3815(6) 0.4456(6) 0.1624(6) 0.031(3) Uani 1 1 d D U . . .
C2_16 C 0.3429(6) 0.4873(6) 0.1210(6) 0.035(3) Uani 1 1 d D U . . .
C3_16 C 0.2663(7) 0.4815(7) 0.1071(7) 0.047(4) Uani 1 1 d D U . . .
H3_16 H 0.239744 0.510825 0.077941 0.056 Uiso 1 1 calc R U . . .
C4_16 C 0.2298(8) 0.4311(8) 0.1374(8) 0.054(4) Uani 1 1 d D U . . .
H4_16 H 0.177178 0.425145 0.128519 0.064 Uiso 1 1 calc R U . . .
C5_16 C 0.2691(7) 0.3893(8) 0.1805(9) 0.054(4) Uani 1 1 d D U . . .
H5_16 H 0.242576 0.355972 0.201908 0.065 Uiso 1 1 calc R U . . .
C6_16 C 0.3461(7) 0.3949(7) 0.1931(8) 0.045(4) Uani 1 1 d D U . . .
H6_16 H 0.373317 0.365374 0.221554 0.054 Uiso 1 1 calc R U . . .
F1_16 F 0.4578(4) 0.4559(4) 0.1733(4) 0.0307(17) Uani 1 1 d D U . . .
F2_16 F 0.3845(4) 0.5367(4) 0.0944(4) 0.0318(17) Uani 1 1 d D U . . .
C1_15 C 0.2120(6) 0.5254(5) 0.6252(6) 0.025(2) Uani 1 1 d D U . . .
C2_15 C 0.1868(6) 0.4737(5) 0.6615(5) 0.027(3) Uani 1 1 d D U . . .
C3_15 C 0.2353(6) 0.4382(6) 0.7024(6) 0.028(3) Uani 1 1 d D U . . .
H3_15 H 0.217812 0.402728 0.727540 0.034 Uiso 1 1 calc R U . . .
C4_15 C 0.3105(6) 0.4555(7) 0.7058(7) 0.036(3) Uani 1 1 d D U . . .
H4_15 H 0.345476 0.431466 0.733457 0.043 Uiso 1 1 calc R U . . .
C5_15 C 0.3356(7) 0.5078(6) 0.6693(7) 0.035(3) Uani 1 1 d D U . . .
H5_15 H 0.387440 0.519161 0.672319 0.042 Uiso 1 1 calc R U . . .
C6_15 C 0.2861(6) 0.5431(7) 0.6287(7) 0.037(3) Uani 1 1 d D U . . .
H6_15 H 0.303108 0.578956 0.603886 0.044 Uiso 1 1 calc R U . . .
F1_15 F 0.1580(4) 0.5588(4) 0.5876(4) 0.0303(17) Uani 1 1 d D U . . .
F2_15 F 0.1104(4) 0.4623(3) 0.6576(4) 0.0286(17) Uani 1 1 d D U . . .
O1_14 O 0.0950(5) 0.6270(4) 0.4048(5) 0.032(2) Uani 1 1 d D U . . .
C1_14 C 0.1569(6) 0.6656(5) 0.3984(5) 0.029(2) Uani 1 1 d D U . . .
C2_14 C 0.2284(6) 0.6225(6) 0.4079(7) 0.044(3) Uani 1 1 d D U . . .
F1_14 F 0.2352(6) 0.5847(5) 0.3537(5) 0.066(3) Uani 1 1 d D U . . .
F2_14 F 0.2907(4) 0.6571(5) 0.4186(5) 0.061(3) Uani 1 1 d D U . . .
F3_14 F 0.2227(5) 0.5826(5) 0.4608(5) 0.056(3) Uani 1 1 d D U . . .
C3_14 C 0.1586(7) 0.7195(6) 0.4525(6) 0.045(3) Uani 1 1 d D U . . .
F4_14 F 0.0901(5) 0.7450(5) 0.4577(5) 0.051(2) Uani 1 1 d D U . . .
F5_14 F 0.1793(6) 0.6938(5) 0.5128(4) 0.064(3) Uani 1 1 d D U . . .
F6_14 F 0.2062(5) 0.7672(4) 0.4396(5) 0.051(2) Uani 1 1 d D U . . .
C4_14 C 0.1550(6) 0.6963(6) 0.3282(6) 0.041(3) Uani 1 1 d D U . . .
F7_14 F 0.1019(5) 0.7432(5) 0.3248(5) 0.058(3) Uani 1 1 d D U . . .
F8_14 F 0.2207(4) 0.7222(5) 0.3142(4) 0.049(2) Uani 1 1 d D U . . .
F9_14 F 0.1350(6) 0.6543(5) 0.2813(4) 0.057(3) Uani 1 1 d D U . . .
O1_13 O -0.0248(5) 0.5369(4) 0.4139(4) 0.0251(19) Uani 1 1 d D U . . .
C1_13 C -0.0114(6) 0.4740(5) 0.4035(5) 0.028(2) Uani 1 1 d D U . . .
C2_13 C 0.0448(7) 0.4473(5) 0.4590(6) 0.034(3) Uani 1 1 d D U . . .
F1_13 F 0.0217(5) 0.4621(4) 0.5204(4) 0.044(2) Uani 1 1 d D U . . .
F2_13 F 0.0545(6) 0.3840(4) 0.4562(5) 0.056(3) Uani 1 1 d D U . . .
F3_13 F 0.1123(5) 0.4743(5) 0.4547(5) 0.056(3) Uani 1 1 d D U . . .
C3_13 C 0.0224(7) 0.4633(6) 0.3344(6) 0.038(3) Uani 1 1 d D U . . .
F4_13 F -0.0267(5) 0.4798(5) 0.2852(4) 0.050(2) Uani 1 1 d D U . . .
F5_13 F 0.0816(6) 0.5017(6) 0.3271(5) 0.082(4) Uani 1 1 d D U . . .
F6_13 F 0.0434(7) 0.4032(5) 0.3234(5) 0.074(3) Uani 1 1 d D U . . .
C4_13 C -0.0871(7) 0.4373(5) 0.4050(6) 0.036(3) Uani 1 1 d D U . . .
F7_13 F -0.1405(5) 0.4668(6) 0.3682(5) 0.068(3) Uani 1 1 d D U . . .
F8_13 F -0.0832(6) 0.3775(5) 0.3811(8) 0.099(5) Uani 1 1 d D U . . .
F9_13 F -0.1117(7) 0.4352(7) 0.4651(5) 0.086(4) Uani 1 1 d D U . . .
O1_12 O -0.0584(5) 0.6683(4) 0.4282(5) 0.032(2) Uani 1 1 d D U . . .
C1_12 C -0.1157(6) 0.6897(5) 0.3877(5) 0.030(2) Uani 1 1 d D U . . .
C2_12 C -0.1911(6) 0.6712(6) 0.4182(6) 0.039(3) Uani 1 1 d D U . . .
F1_12 F -0.2005(5) 0.7053(5) 0.4746(4) 0.054(2) Uani 1 1 d D U . . .
F2_12 F -0.2509(4) 0.6818(5) 0.3775(4) 0.048(2) Uani 1 1 d D U . . .
F3_12 F -0.1908(5) 0.6091(4) 0.4367(4) 0.050(2) Uani 1 1 d D U . . .
C3_12 C -0.1159(6) 0.6604(6) 0.3169(5) 0.031(3) Uani 1 1 d D U . . .
F4_12 F -0.0450(4) 0.6552(5) 0.2984(4) 0.046(2) Uani 1 1 d D U . . .
F5_12 F -0.1450(5) 0.6010(4) 0.3140(4) 0.043(2) Uani 1 1 d D U . . .
F6_12 F -0.1543(4) 0.6956(4) 0.2710(4) 0.0358(19) Uani 1 1 d D U . . .
C4_12 C -0.1100(6) 0.7642(5) 0.3829(6) 0.038(3) Uani 1 1 d D U . . .
F7_12 F -0.0538(5) 0.7808(4) 0.3445(5) 0.051(2) Uani 1 1 d D U . . .
F8_12 F -0.1723(5) 0.7928(4) 0.3576(5) 0.052(2) Uani 1 1 d D U . . .
F9_12 F -0.0933(6) 0.7896(4) 0.4429(5) 0.056(3) Uani 1 1 d D U . . .
O1_11 O 0.4861(5) 0.5233(4) -0.0902(5) 0.036(2) Uani 1 1 d D U . . .
C1_11 C 0.4858(6) 0.4583(5) -0.0819(5) 0.028(2) Uani 1 1 d D U . . .
C2_11 C 0.5143(7) 0.4263(6) -0.1454(6) 0.038(3) Uani 1 1 d D U . . .
F1_11 F 0.5890(5) 0.4301(6) -0.1471(5) 0.073(3) Uani 1 1 d D U . . .
F2_11 F 0.4967(7) 0.3622(5) -0.1482(5) 0.070(3) Uani 1 1 d D U . . .
F3_11 F 0.4841(5) 0.4537(4) -0.2010(4) 0.043(2) Uani 1 1 d D U . . .
C3_11 C 0.4032(7) 0.4356(6) -0.0720(6) 0.040(3) Uani 1 1 d D U . . .
F4_11 F 0.3712(5) 0.4756(5) -0.0290(4) 0.057(3) Uani 1 1 d D U . . .
F5_11 F 0.3617(5) 0.4401(5) -0.1285(4) 0.050(2) Uani 1 1 d D U . . .
F6_11 F 0.3995(6) 0.3774(5) -0.0463(6) 0.064(3) Uani 1 1 d D U . . .
C4_11 C 0.5366(6) 0.4373(5) -0.0204(6) 0.033(3) Uani 1 1 d D U . . .
F7_11 F 0.5060(5) 0.4548(4) 0.0372(4) 0.0363(18) Uani 1 1 d D U . . .
F8_11 F 0.5489(5) 0.3737(4) -0.0172(4) 0.045(2) Uani 1 1 d D U . . .
F9_11 F 0.6037(4) 0.4671(4) -0.0201(5) 0.046(2) Uani 1 1 d D U . . .
O1_10 O 0.6064(5) 0.6139(5) -0.0676(5) 0.034(2) Uani 1 1 d D U . . .
C1_10 C 0.6626(6) 0.6384(5) -0.1047(5) 0.030(2) Uani 1 1 d D U . . .
C2_10 C 0.6559(7) 0.7131(6) -0.1090(6) 0.043(3) Uani 1 1 d D U . . .
F1_10 F 0.6027(5) 0.7298(5) -0.1551(5) 0.051(2) Uani 1 1 d D U . . .
F2_10 F 0.7205(5) 0.7404(5) -0.1257(6) 0.070(3) Uani 1 1 d D U . . .
F3_10 F 0.6391(6) 0.7379(5) -0.0502(5) 0.066(3) Uani 1 1 d D U . . .
C3_10 C 0.7379(6) 0.6194(6) -0.0676(6) 0.032(3) Uani 1 1 d D U . . .
F4_10 F 0.7385(4) 0.5575(4) -0.0496(4) 0.0411(19) Uani 1 1 d D U . . .
F5_10 F 0.7506(5) 0.6535(4) -0.0120(4) 0.045(2) Uani 1 1 d D U . . .
F6_10 F 0.7968(4) 0.6285(5) -0.1056(4) 0.056(3) Uani 1 1 d D U . . .
C4_10 C 0.6580(7) 0.6091(6) -0.1755(6) 0.042(3) Uani 1 1 d D U . . .
F7_10 F 0.6842(6) 0.5483(5) -0.1747(5) 0.064(3) Uani 1 1 d D U . . .
F8_10 F 0.6982(5) 0.6444(6) -0.2177(4) 0.064(3) Uani 1 1 d D U . . .
F9_10 F 0.5870(5) 0.6074(5) -0.1999(5) 0.060(3) Uani 1 1 d D U . . .
O1_9 O 0.4571(4) 0.6592(4) -0.0900(4) 0.028(2) Uani 1 1 d D U . . .
C1_9 C 0.3935(6) 0.6790(5) -0.1231(5) 0.027(2) Uani 1 1 d D U . . .
C2_9 C 0.3973(6) 0.6639(6) -0.1988(6) 0.035(3) Uani 1 1 d D U . . .
F1_9 F 0.4467(4) 0.7033(4) -0.2264(4) 0.042(2) Uani 1 1 d D U . . .
F2_9 F 0.3316(4) 0.6704(5) -0.2330(4) 0.048(2) Uani 1 1 d D U . . .
F3_9 F 0.4218(5) 0.6033(4) -0.2079(4) 0.046(2) Uani 1 1 d D U . . .
C3_9 C 0.3228(6) 0.6463(6) -0.0958(6) 0.035(3) Uani 1 1 d D U . . .
F4_9 F 0.3302(5) 0.6405(5) -0.0298(4) 0.055(3) Uani 1 1 d D U . . .
F5_9 F 0.3147(5) 0.5860(4) -0.1195(5) 0.047(2) Uani 1 1 d D U . . .
F6_9 F 0.2591(4) 0.6778(4) -0.1112(4) 0.042(2) Uani 1 1 d D U . . .
C4_9 C 0.3870(6) 0.7531(5) -0.1135(6) 0.035(3) Uani 1 1 d D U . . .
F7_9 F 0.3669(5) 0.7668(4) -0.0520(4) 0.048(2) Uani 1 1 d D U . . .
F8_9 F 0.3355(5) 0.7803(4) -0.1564(4) 0.048(2) Uani 1 1 d D U . . .
F9_9 F 0.4519(4) 0.7828(4) -0.1227(5) 0.048(2) Uani 1 1 d D U . . .
O1_8 O 0.3877(5) 0.3209(5) 0.4377(5) 0.041(3) Uani 1 1 d D U . . .
C1_8 C 0.3329(6) 0.3651(6) 0.4387(6) 0.038(3) Uani 1 1 d D U . . .
C2_8 C 0.3659(8) 0.4306(6) 0.4140(7) 0.060(4) Uani 1 1 d D U . . .
F1_8 F 0.3663(7) 0.4273(5) 0.3460(5) 0.072(3) Uani 1 1 d D U . . .
F2_8 F 0.3249(7) 0.4805(5) 0.4305(7) 0.084(4) Uani 1 1 d D U . . .
F3_8 F 0.4348(5) 0.4416(5) 0.4435(5) 0.060(3) Uani 1 1 d D U . . .
C3_8 C 0.3005(7) 0.3742(7) 0.5093(6) 0.052(3) Uani 1 1 d D U . . .
F4_8 F 0.2956(5) 0.3160(5) 0.5384(5) 0.058(3) Uani 1 1 d D U . . .
F5_8 F 0.3517(7) 0.4101(6) 0.5479(6) 0.081(3) Uani 1 1 d D U . . .
F6_8 F 0.2355(6) 0.4041(6) 0.5080(6) 0.079(4) Uani 1 1 d D U . . .
C4_8 C 0.2662(7) 0.3445(7) 0.3906(7) 0.059(4) Uani 1 1 d D U . . .
F7_8 F 0.2226(6) 0.3021(6) 0.4224(7) 0.089(4) Uani 1 1 d D U . . .
F8_8 F 0.2242(6) 0.3971(7) 0.3718(6) 0.092(4) Uani 1 1 d D U . . .
F9_8 F 0.2916(6) 0.3184(5) 0.3354(5) 0.063(3) Uani 1 1 d D U . . .
O1_7 O 0.479(2) 0.2118(11) 0.4499(19) 0.037(2) Uani 0.576(16) 1 d D U P A 1
C1_7 C 0.4458(10) 0.1540(9) 0.4399(8) 0.032(4) Uani 0.576(16) 1 d D U P A 1
C2_7 C 0.4116(10) 0.1287(9) 0.5045(8) 0.032(4) Uani 0.576(16) 1 d D U P A 1
F1_7 F 0.4642(9) 0.1089(10) 0.5486(8) 0.046(5) Uani 0.576(16) 1 d D U P A 1
F2_7 F 0.3672(17) 0.0768(12) 0.4935(13) 0.075(10) Uani 0.576(16) 1 d D U P A 1
F3_7 F 0.3722(16) 0.1736(13) 0.5340(12) 0.054(7) Uani 0.576(16) 1 d D U P A 1
C3_7 C 0.3802(11) 0.1586(9) 0.3859(9) 0.049(5) Uani 0.576(16) 1 d D U P A 1
F4_7 F 0.4005(15) 0.1961(11) 0.3358(11) 0.054(6) Uani 0.576(16) 1 d D U P A 1
F5_7 F 0.3176(10) 0.1853(10) 0.4090(10) 0.059(5) Uani 0.576(16) 1 d D U P A 1
F6_7 F 0.3593(15) 0.1011(9) 0.3616(14) 0.073(7) Uani 0.576(16) 1 d D U P A 1
C4_7 C 0.5046(11) 0.1043(8) 0.4176(11) 0.050(5) Uani 0.576(16) 1 d D U P A 1
F7_7 F 0.5202(18) 0.1169(17) 0.3542(12) 0.093(10) Uani 0.576(16) 1 d D U P A 1
F8_7 F 0.4800(12) 0.0436(8) 0.4223(15) 0.088(10) Uani 0.576(16) 1 d D U P A 1
F9_7 F 0.5687(10) 0.1084(10) 0.4544(13) 0.053(5) Uani 0.576(16) 1 d D U P A 1
O1_6 O 0.4689(5) 0.3013(5) 0.5583(4) 0.028(2) Uani 1 1 d D U . . .
C1_6 C 0.5047(6) 0.3078(5) 0.6182(5) 0.025(2) Uani 1 1 d D U . . .
C2_6 C 0.4508(7) 0.2819(6) 0.6710(6) 0.038(3) Uani 1 1 d D U . . .
F1_6 F 0.4434(6) 0.2183(4) 0.6663(5) 0.062(3) Uani 1 1 d D U . . .
F2_6 F 0.4757(5) 0.2954(5) 0.7332(4) 0.054(2) Uani 1 1 d D U . . .
F3_6 F 0.3826(4) 0.3068(4) 0.6625(4) 0.047(2) Uani 1 1 d D U . . .
C3_6 C 0.5245(7) 0.3794(5) 0.6344(6) 0.036(3) Uani 1 1 d D U . . .
F4_6 F 0.5518(4) 0.4078(4) 0.5811(4) 0.0357(18) Uani 1 1 d D U . . .
F5_6 F 0.4663(5) 0.4122(4) 0.6542(5) 0.050(2) Uani 1 1 d D U . . .
F6_6 F 0.5781(5) 0.3859(5) 0.6853(4) 0.049(2) Uani 1 1 d D U . . .
C4_6 C 0.5782(6) 0.2683(6) 0.6228(6) 0.038(3) Uani 1 1 d D U . . .
F7_6 F 0.6323(4) 0.2968(5) 0.5903(4) 0.049(2) Uani 1 1 d D U . . .
F8_6 F 0.6060(6) 0.2570(6) 0.6836(5) 0.068(3) Uani 1 1 d D U . . .
F9_6 F 0.5679(6) 0.2109(5) 0.5923(6) 0.075(3) Uani 1 1 d D U . . .
O1_5 O 0.5492(4) 0.3292(5) 0.4463(4) 0.028(2) Uani 1 1 d D U . . .
C1_5 C 0.6001(6) 0.3363(5) 0.3984(5) 0.029(2) Uani 1 1 d D U . . .
C2_5 C 0.6494(7) 0.3957(6) 0.4168(6) 0.045(3) Uani 1 1 d D U . . .
F1_5 F 0.6986(5) 0.3823(6) 0.4685(4) 0.065(3) Uani 1 1 d D U . . .
F2_5 F 0.6894(6) 0.4163(5) 0.3653(5) 0.066(3) Uani 1 1 d D U . . .
F3_5 F 0.6086(6) 0.4448(4) 0.4369(5) 0.062(3) Uani 1 1 d D U . . .
C3_5 C 0.5590(6) 0.3479(6) 0.3289(6) 0.033(3) Uani 1 1 d D U . . .
F4_5 F 0.5019(4) 0.3077(4) 0.3187(4) 0.0376(19) Uani 1 1 d D U . . .
F5_5 F 0.5319(6) 0.4082(4) 0.3238(5) 0.055(2) Uani 1 1 d D U . . .
F6_5 F 0.6046(5) 0.3397(5) 0.2781(4) 0.048(2) Uani 1 1 d D U . . .
C4_5 C 0.6507(7) 0.2750(6) 0.3951(7) 0.048(3) Uani 1 1 d D U . . .
F7_5 F 0.6152(5) 0.2277(4) 0.3612(5) 0.053(2) Uani 1 1 d D U . . .
F8_5 F 0.7152(5) 0.2865(6) 0.3660(6) 0.072(3) Uani 1 1 d D U . . .
F9_5 F 0.6686(6) 0.2531(6) 0.4568(5) 0.071(3) Uani 1 1 d D U . . .
O1_4 O 0.0943(4) 0.8274(4) 0.0667(4) 0.0259(19) Uani 1 1 d D U . . .
C1_4 C 0.1660(5) 0.8391(5) 0.0884(5) 0.022(2) Uani 1 1 d D U . . .
C2_4 C 0.1911(6) 0.7953(5) 0.1482(6) 0.029(2) Uani 1 1 d D U . . .
F1_4 F 0.2075(4) 0.7349(3) 0.1282(4) 0.0389(19) Uani 1 1 d D U . . .
F2_4 F 0.2504(4) 0.8160(4) 0.1850(4) 0.040(2) Uani 1 1 d D U . . .
F3_4 F 0.1339(4) 0.7869(4) 0.1895(4) 0.042(2) Uani 1 1 d D U . . .
C3_4 C 0.1705(6) 0.9116(5) 0.1129(6) 0.031(3) Uani 1 1 d D U . . .
F4_4 F 0.1339(4) 0.9500(4) 0.0693(4) 0.0386(19) Uani 1 1 d D U . . .
F5_4 F 0.1397(5) 0.9170(4) 0.1715(4) 0.046(2) Uani 1 1 d D U . . .
F6_4 F 0.2422(4) 0.9312(4) 0.1207(5) 0.047(2) Uani 1 1 d D U . . .
C4_4 C 0.2222(6) 0.8290(6) 0.0323(6) 0.032(3) Uani 1 1 d D U . . .
F7_4 F 0.2165(5) 0.8775(4) -0.0124(4) 0.047(2) Uani 1 1 d D U . . .
F8_4 F 0.2932(4) 0.8243(4) 0.0563(4) 0.042(2) Uani 1 1 d D U . . .
F9_4 F 0.2041(4) 0.7747(4) -0.0013(4) 0.043(2) Uani 1 1 d D U . . .
O1_3 O 0.0518(5) 0.6970(4) 0.0599(4) 0.0234(18) Uani 1 1 d D U . . .
C1_3 C 0.0457(6) 0.6326(5) 0.0521(5) 0.027(2) Uani 1 1 d D U . . .
C2_3 C -0.0335(7) 0.6137(6) 0.0244(7) 0.048(3) Uani 1 1 d D U . . .
F1_3 F -0.0835(5) 0.6206(5) 0.0733(7) 0.082(4) Uani 1 1 d D U . . .
F2_3 F -0.0412(5) 0.5527(4) 0.0060(5) 0.060(3) Uani 1 1 d D U . . .
F3_3 F -0.0592(6) 0.6539(5) -0.0228(6) 0.081(4) Uani 1 1 d D U . . .
C3_3 C 0.1048(7) 0.6082(6) 0.0033(6) 0.038(3) Uani 1 1 d D U . . .
F4_3 F 0.1708(5) 0.6340(5) 0.0167(6) 0.065(3) Uani 1 1 d D U . . .
F5_3 F 0.0835(7) 0.6242(6) -0.0593(5) 0.080(4) Uani 1 1 d D U . . .
F6_3 F 0.1125(6) 0.5439(4) 0.0043(5) 0.057(3) Uani 1 1 d D U . . .
C4_3 C 0.0612(7) 0.5996(6) 0.1213(6) 0.040(3) Uani 1 1 d D U . . .
F7_3 F 0.1350(5) 0.6015(5) 0.1392(5) 0.057(2) Uani 1 1 d D U . . .
F8_3 F 0.0421(6) 0.5375(4) 0.1212(5) 0.058(3) Uani 1 1 d D U . . .
F9_3 F 0.0269(7) 0.6298(5) 0.1686(5) 0.069(3) Uani 1 1 d D U . . .
O1_2 O -0.0587(4) 0.7980(4) 0.0499(4) 0.0236(18) Uani 1 1 d D U . . .
C1_2 C -0.1049(5) 0.8249(5) 0.0940(5) 0.027(2) Uani 1 1 d D U . . .
C2_2 C -0.1166(6) 0.8976(5) 0.0775(5) 0.029(2) Uani 1 1 d D U . . .
F1_2 F -0.1619(4) 0.9056(4) 0.0223(4) 0.0394(19) Uani 1 1 d D U . . .
F2_2 F -0.1494(5) 0.9294(4) 0.1268(4) 0.041(2) Uani 1 1 d D U . . .
F3_2 F -0.0514(4) 0.9266(4) 0.0673(4) 0.0352(18) Uani 1 1 d D U . . .
C3_2 C -0.0715(6) 0.8189(6) 0.1674(5) 0.032(3) Uani 1 1 d D U . . .
F4_2 F -0.0417(5) 0.7608(4) 0.1768(4) 0.043(2) Uani 1 1 d D U . . .
F5_2 F -0.0184(4) 0.8623(4) 0.1805(4) 0.0389(19) Uani 1 1 d D U . . .
F6_2 F -0.1250(5) 0.8260(4) 0.2128(4) 0.047(2) Uani 1 1 d D U . . .
C4_2 C -0.1826(6) 0.7896(6) 0.0871(6) 0.038(3) Uani 1 1 d D U . . .
F7_2 F -0.1779(5) 0.7311(4) 0.1149(5) 0.053(2) Uani 1 1 d D U . . .
F8_2 F -0.2373(4) 0.8228(5) 0.1157(5) 0.056(3) Uani 1 1 d D U . . .
F9_2 F -0.2049(4) 0.7814(4) 0.0233(5) 0.046(2) Uani 1 1 d D U . . .
O1_1 O 0.0331(4) 0.7719(4) -0.0559(4) 0.0213(17) Uani 1 1 d D U . . .
C1_1 C 0.0154(5) 0.8004(5) -0.1144(5) 0.023(2) Uani 1 1 d D U . . .
C2_1 C -0.0596(6) 0.7728(5) -0.1459(5) 0.031(3) Uani 1 1 d D U . . .
F1_1 F -0.0515(5) 0.7121(4) -0.1668(5) 0.051(2) Uani 1 1 d D U . . .
F2_1 F -0.0885(5) 0.8072(5) -0.1970(4) 0.052(2) Uani 1 1 d D U . . .
F3_1 F -0.1118(4) 0.7710(4) -0.1000(4) 0.044(2) Uani 1 1 d D U . . .
C3_1 C 0.0081(6) 0.8754(5) -0.1075(5) 0.027(2) Uani 1 1 d D U . . .
F4_1 F 0.0630(4) 0.8985(4) -0.0675(4) 0.0328(17) Uani 1 1 d D U . . .
F5_1 F -0.0567(4) 0.8913(4) -0.0803(4) 0.0343(18) Uani 1 1 d D U . . .
F6_1 F 0.0088(5) 0.9062(4) -0.1663(4) 0.0372(19) Uani 1 1 d D U . . .
C4_1 C 0.0802(6) 0.7856(5) -0.1624(5) 0.031(3) Uani 1 1 d D U . . .
F7_1 F 0.1416(4) 0.8194(4) -0.1447(4) 0.042(2) Uani 1 1 d D U . . .
F8_1 F 0.0606(5) 0.7989(4) -0.2258(4) 0.044(2) Uani 1 1 d D U . . .
F9_1 F 0.0984(5) 0.7230(4) -0.1604(4) 0.043(2) Uani 1 1 d D U . . .
Ca1 Ca 0.51794(13) 0.55035(12) 0.12317(12) 0.0207(5) Uani 1 1 d . . . . .
F1 F 0.5079(4) 0.5939(4) 0.0240(3) 0.0280(16) Uani 1 1 d . . . . .
Ca2 Ca 0.02650(13) 0.55145(12) 0.61621(12) 0.0203(5) Uani 1 1 d . . . . .
Al4 Al 0.02991(19) 0.77371(16) 0.03038(17) 0.0176(7) Uani 1 1 d . . . . .
Al1 Al 0.51407(19) 0.59805(17) -0.06099(18) 0.0193(7) Uani 1 1 d . . . . .
Al2 Al 0.01141(19) 0.61117(18) 0.43743(18) 0.0197(8) Uani 1 1 d . . . . .
Al3 Al 0.47093(19) 0.29039(18) 0.47271(19) 0.0210(8) Uani 1 1 d . . . . .
F2 F 0.0269(4) 0.6061(4) 0.5225(3) 0.0265(16) Uani 1 1 d . . . . .

loop_
_atom_site_aniso_label
_atom_site_aniso_U_11
_atom_site_aniso_U_22
_atom_site_aniso_U_33
_atom_site_aniso_U_23
_atom_site_aniso_U_13
_atom_site_aniso_U_12
O1_21 0.052(6) 0.016(4) 0.044(6) -0.008(4) 0.014(5) -0.006(4)
C1_21 0.057(12) 0.027(9) 0.030(11) -0.012(9) -0.001(9) -0.012(8)
C2_21 0.11(2) 0.041(15) 0.022(12) -0.005(10) 0.003(11) -0.035(13)
F1_21 0.12(2) 0.05(2) 0.029(14) -0.011(12) 0.019(13) -0.037(14)
F2_21 0.18(3) 0.09(2) 0.037(17) -0.040(18) 0.03(2) -0.09(2)
F3_21 0.13(3) 0.10(3) 0.05(2) 0.03(2) -0.019(19) -0.033(19)
C3_21 0.055(12) 0.056(15) 0.050(15) -0.027(12) -0.002(10) -0.029(11)
F4_21 0.07(2) 0.10(2) 0.055(17) -0.044(18) 0.029(14) -0.059(18)
F5_21 0.047(13) 0.11(2) 0.11(2) -0.003(19) -0.003(14) -0.017(14)
F6_21 0.031(14) 0.049(13) 0.12(3) -0.030(14) 0.029(15) -0.016(10)
C4_21 0.086(16) 0.061(13) 0.040(12) -0.002(12) 0.006(14) 0.022(14)
F7_21 0.07(2) 0.14(3) 0.040(11) -0.004(13) -0.001(13) 0.04(2)
F8_21 0.21(4) 0.054(14) 0.11(3) -0.008(15) 0.01(3) 0.041(17)
F9_21 0.075(16) 0.15(3) 0.10(3) 0.03(3) 0.019(18) 0.028(19)
C1 0.037(8) 0.018(6) 0.026(7) -0.005(5) 0.005(6) -0.008(5)
C2 0.038(8) 0.021(7) 0.029(8) -0.006(6) 0.000(6) 0.008(6)
C3 0.021(7) 0.028(7) 0.033(8) -0.009(6) 0.004(5) 0.004(5)
C4 0.035(7) 0.016(6) 0.034(8) -0.005(6) 0.008(6) -0.002(5)
C5 0.036(7) 0.022(6) 0.018(6) -0.010(5) 0.002(5) 0.001(6)
C6 0.015(6) 0.032(7) 0.024(7) -0.005(5) 0.003(5) 0.000(5)
C7 0.067(11) 0.035(8) 0.037(9) 0.008(7) 0.024(8) -0.005(8)
C8 0.054(10) 0.034(9) 0.052(10) 0.009(7) -0.005(8) 0.007(7)
C9 0.026(8) 0.066(12) 0.072(13) -0.017(10) 0.011(8) 0.001(8)
C10 0.067(11) 0.046(10) 0.035(9) 0.003(7) 0.026(8) -0.009(8)
C11 0.059(10) 0.053(10) 0.026(8) -0.002(7) -0.017(7) 0.004(8)
C12 0.019(7) 0.054(10) 0.079(13) -0.027(9) -0.003(7) -0.007(7)
C1_19 0.065(10) 0.012(6) 0.017(7) -0.001(5) 0.006(6) -0.007(6)
C2_19 0.026(7) 0.032(7) 0.026(7) -0.008(6) -0.003(5) 0.003(6)
C3_19 0.032(7) 0.035(8) 0.027(7) -0.010(6) 0.006(6) -0.001(6)
C4_19 0.044(8) 0.035(8) 0.010(6) -0.007(5) 0.004(6) -0.008(6)
C5_19 0.029(7) 0.024(6) 0.015(6) -0.007(5) -0.007(5) 0.000(5)
C6_19 0.031(7) 0.033(7) 0.020(7) -0.007(6) 0.004(5) -0.011(6)
C7_19 0.101(15) 0.028(8) 0.032(9) 0.002(7) 0.009(9) 0.003(9)
C8_19 0.054(11) 0.066(13) 0.064(13) -0.008(10) -0.013(9) 0.006(9)
C9_19 0.039(9) 0.059(11) 0.050(10) -0.015(8) 0.008(8) -0.011(8)
C10_19 0.083(13) 0.037(9) 0.047(10) 0.017(8) 0.001(9) -0.018(9)
C11_19 0.033(8) 0.067(11) 0.026(8) -0.014(7) -0.014(6) 0.011(7)
C12_19 0.048(10) 0.058(11) 0.050(11) -0.010(8) 0.017(8) -0.024(8)
C1_18 0.020(5) 0.027(6) 0.030(7) -0.003(5) -0.001(5) 0.000(4)
C2_18 0.013(5) 0.027(6) 0.025(6) -0.001(4) 0.003(4) 0.000(4)
C3_18 0.023(5) 0.026(6) 0.028(7) 0.002(5) -0.001(5) 0.000(5)
C4_18 0.022(5) 0.032(7) 0.033(7) 0.001(5) -0.006(5) 0.002(5)
C5_18 0.022(6) 0.036(7) 0.041(8) 0.000(5) -0.002(5) -0.001(5)
C6_18 0.018(5) 0.036(7) 0.034(7) 0.008(5) 0.007(5) 0.000(5)
F1_18 0.016(3) 0.043(4) 0.022(4) 0.004(3) 0.004(3) 0.001(3)
F2_18 0.016(3) 0.037(4) 0.036(4) 0.007(3) -0.002(3) 0.000(3)
C1_17 0.029(5) 0.028(6) 0.035(7) -0.005(5) 0.002(5) -0.009(5)
C2_17 0.027(5) 0.030(6) 0.031(7) -0.006(5) 0.002(5) -0.007(5)
C3_17 0.026(6) 0.056(9) 0.050(9) -0.001(7) -0.003(6) -0.008(6)
C4_17 0.032(7) 0.068(10) 0.048(9) -0.004(7) -0.003(6) -0.023(7)
C5_17 0.043(7) 0.065(11) 0.050(10) 0.003(7) 0.009(7) -0.027(7)
C6_17 0.043(7) 0.039(8) 0.034(8) -0.004(6) 0.001(6) -0.019(6)
F1_17 0.027(4) 0.025(4) 0.044(5) 0.007(3) 0.000(3) -0.006(3)
F2_17 0.022(4) 0.031(4) 0.045(5) 0.004(3) -0.002(3) -0.005(3)
C1_16 0.020(5) 0.035(7) 0.037(7) -0.008(5) 0.002(5) -0.008(5)
C2_16 0.022(5) 0.043(7) 0.039(8) -0.004(5) 0.000(5) -0.006(5)
C3_16 0.028(6) 0.060(9) 0.051(10) 0.000(7) -0.013(6) -0.007(6)
C4_16 0.029(7) 0.067(10) 0.065(11) -0.005(8) -0.001(7) -0.018(7)
C5_16 0.038(7) 0.059(10) 0.066(11) 0.007(8) 0.011(7) -0.021(7)
C6_16 0.039(7) 0.043(8) 0.052(9) -0.005(7) 0.000(6) -0.018(6)
F1_16 0.018(3) 0.031(4) 0.043(5) 0.007(4) 0.001(3) -0.006(3)
F2_16 0.022(4) 0.036(4) 0.038(5) -0.001(3) 0.003(3) -0.002(3)
C1_15 0.019(5) 0.030(6) 0.027(7) -0.004(5) 0.002(4) 0.005(4)
C2_15 0.020(5) 0.031(6) 0.029(7) -0.002(5) -0.002(5) -0.004(4)
C3_15 0.024(5) 0.033(7) 0.027(7) 0.000(5) 0.002(5) 0.004(5)
C4_15 0.019(5) 0.045(8) 0.043(8) -0.001(6) -0.002(5) 0.007(5)
C5_15 0.016(6) 0.048(8) 0.042(8) -0.008(6) 0.002(5) 0.000(5)
C6_15 0.017(5) 0.043(8) 0.051(9) -0.002(6) 0.006(5) 0.002(5)
F1_15 0.019(3) 0.041(4) 0.031(4) 0.010(3) 0.008(3) 0.002(3)
F2_15 0.020(3) 0.025(4) 0.041(5) 0.004(3) 0.001(3) -0.001(3)
O1_14 0.021(4) 0.034(5) 0.043(6) -0.007(4) 0.010(4) -0.003(4)
C1_14 0.020(5) 0.041(6) 0.027(6) 0.001(5) 0.003(5) -0.007(4)
C2_14 0.022(6) 0.063(9) 0.047(8) 0.013(5) -0.002(6) 0.003(5)
F1_14 0.051(6) 0.070(7) 0.079(7) -0.003(5) 0.020(5) 0.011(5)
F2_14 0.023(4) 0.078(7) 0.083(7) 0.029(6) 0.000(4) -0.009(4)
F3_14 0.040(5) 0.067(6) 0.062(6) 0.026(5) 0.004(4) 0.007(4)
C3_14 0.042(7) 0.052(8) 0.041(7) -0.007(6) 0.008(6) -0.019(5)
F4_14 0.043(5) 0.061(6) 0.051(6) -0.012(5) 0.017(4) -0.011(4)
F5_14 0.069(7) 0.084(8) 0.038(5) 0.004(5) -0.005(5) -0.032(6)
F6_14 0.047(5) 0.051(5) 0.055(6) -0.006(4) 0.006(4) -0.026(4)
C4_14 0.024(6) 0.057(8) 0.041(7) 0.007(5) -0.001(5) -0.008(5)
F7_14 0.040(5) 0.059(6) 0.075(7) 0.023(5) 0.005(5) 0.011(4)
F8_14 0.030(4) 0.079(7) 0.038(5) 0.013(5) 0.009(4) -0.010(4)
F9_14 0.063(6) 0.078(7) 0.030(5) -0.007(4) 0.007(4) -0.015(5)
O1_13 0.023(4) 0.020(4) 0.031(5) -0.001(3) -0.004(4) 0.001(3)
C1_13 0.029(6) 0.028(5) 0.028(6) 0.000(5) 0.004(4) 0.003(4)
C2_13 0.042(6) 0.031(6) 0.028(6) -0.005(5) -0.005(5) 0.009(5)
F1_13 0.063(6) 0.040(5) 0.029(4) -0.001(4) -0.002(4) 0.013(4)
F2_13 0.083(7) 0.030(4) 0.054(6) 0.001(4) -0.009(5) 0.022(4)
F3_13 0.032(4) 0.073(7) 0.063(6) 0.012(5) -0.017(4) 0.003(4)
C3_13 0.039(7) 0.045(7) 0.030(6) -0.013(6) 0.000(5) 0.001(5)
F4_13 0.057(5) 0.066(6) 0.028(4) -0.007(4) -0.001(4) 0.011(5)
F5_13 0.059(6) 0.137(10) 0.054(7) -0.034(7) 0.030(5) -0.043(7)
F6_13 0.121(10) 0.057(6) 0.045(6) -0.010(5) 0.009(6) 0.034(6)
C4_13 0.043(7) 0.027(6) 0.037(7) -0.007(5) -0.001(5) -0.010(5)
F7_13 0.032(5) 0.095(8) 0.075(7) 0.022(6) -0.011(5) -0.016(5)
F8_13 0.055(7) 0.040(6) 0.201(15) -0.044(7) 0.016(8) -0.015(5)
F9_13 0.085(8) 0.136(11) 0.040(5) -0.013(6) 0.020(5) -0.070(8)
O1_12 0.028(5) 0.034(5) 0.034(5) -0.004(4) -0.009(4) 0.008(4)
C1_12 0.026(5) 0.030(6) 0.034(6) 0.002(5) -0.003(4) 0.007(5)
C2_12 0.033(6) 0.048(7) 0.036(7) 0.000(6) 0.004(5) 0.003(6)
F1_12 0.054(6) 0.069(6) 0.040(5) -0.005(4) 0.013(4) 0.013(5)
F2_12 0.023(4) 0.078(7) 0.045(5) 0.011(5) 0.006(3) 0.009(4)
F3_12 0.056(6) 0.051(5) 0.045(5) 0.009(4) 0.017(4) -0.003(4)
C3_12 0.018(5) 0.042(6) 0.033(6) 0.004(5) -0.004(5) 0.003(5)
F4_12 0.028(4) 0.078(6) 0.031(5) -0.010(4) 0.007(3) 0.010(4)
F5_12 0.044(5) 0.045(5) 0.039(5) -0.004(4) -0.010(4) -0.004(4)
F6_12 0.033(4) 0.052(5) 0.022(4) 0.005(3) -0.006(3) 0.001(4)
C4_12 0.032(6) 0.033(6) 0.049(7) 0.003(5) -0.004(5) 0.007(5)
F7_12 0.041(5) 0.040(5) 0.073(6) 0.008(5) 0.004(4) -0.004(4)
F8_12 0.045(5) 0.050(6) 0.059(6) 0.008(5) -0.001(4) 0.026(4)
F9_12 0.076(7) 0.034(5) 0.055(5) -0.012(4) -0.016(5) 0.010(5)
O1_11 0.040(6) 0.025(4) 0.041(6) -0.002(4) -0.015(4) -0.002(4)
C1_11 0.031(6) 0.023(5) 0.029(6) -0.001(5) -0.004(4) 0.005(5)
C2_11 0.039(6) 0.051(7) 0.025(6) -0.005(5) 0.002(5) 0.001(6)
F1_11 0.040(5) 0.123(10) 0.057(7) -0.008(7) 0.018(5) 0.012(5)
F2_11 0.109(9) 0.051(5) 0.051(6) -0.015(5) 0.008(6) 0.011(5)
F3_11 0.053(5) 0.055(5) 0.019(4) -0.008(4) -0.002(4) 0.002(4)
C3_11 0.037(6) 0.047(7) 0.036(7) -0.005(6) 0.000(5) -0.003(6)
F4_11 0.046(5) 0.091(7) 0.033(5) -0.015(5) 0.006(4) 0.007(5)
F5_11 0.034(5) 0.080(7) 0.036(5) -0.003(4) 0.000(4) -0.008(4)
F6_11 0.056(6) 0.051(5) 0.084(8) 0.009(5) 0.003(5) -0.019(5)
C4_11 0.037(6) 0.034(6) 0.027(6) 0.001(5) 0.000(5) 0.003(5)
F7_11 0.055(5) 0.030(4) 0.024(4) 0.000(3) -0.001(3) 0.008(4)
F8_11 0.063(6) 0.026(4) 0.046(5) -0.001(4) -0.004(4) 0.011(4)
F9_11 0.035(4) 0.051(5) 0.051(6) 0.002(4) -0.013(4) -0.004(4)
O1_10 0.023(4) 0.041(6) 0.038(6) 0.015(4) 0.016(4) 0.005(4)
C1_10 0.018(5) 0.043(6) 0.029(6) 0.003(5) 0.007(4) -0.005(5)
C2_10 0.036(7) 0.047(7) 0.047(7) 0.008(6) 0.005(6) -0.002(6)
F1_10 0.034(4) 0.054(6) 0.066(6) 0.021(5) 0.003(4) 0.008(4)
F2_10 0.041(5) 0.067(7) 0.101(9) 0.033(6) -0.004(5) -0.021(5)
F3_10 0.092(8) 0.048(6) 0.057(6) -0.009(5) 0.007(5) 0.021(6)
C3_10 0.013(5) 0.041(6) 0.042(7) -0.003(5) 0.002(4) -0.005(5)
F4_10 0.038(5) 0.043(4) 0.042(5) 0.002(4) -0.006(4) 0.011(4)
F5_10 0.045(5) 0.050(5) 0.038(5) -0.003(4) -0.008(4) -0.005(4)
F6_10 0.015(4) 0.105(8) 0.047(5) 0.012(5) 0.006(3) 0.000(4)
C4_10 0.033(6) 0.056(7) 0.037(7) -0.003(6) -0.004(5) 0.011(6)
F7_10 0.073(7) 0.060(6) 0.057(6) -0.022(5) -0.018(5) 0.028(5)
F8_10 0.047(5) 0.117(9) 0.028(5) 0.009(5) 0.008(4) 0.017(5)
F9_10 0.039(5) 0.081(7) 0.058(6) -0.004(5) -0.022(4) 0.016(5)
O1_9 0.022(4) 0.033(5) 0.030(5) 0.004(4) 0.005(4) 0.007(4)
C1_9 0.024(5) 0.027(5) 0.028(5) 0.004(5) 0.000(4) 0.005(4)
C2_9 0.033(6) 0.042(6) 0.031(6) 0.003(5) 0.003(5) 0.006(5)
F1_9 0.037(4) 0.057(5) 0.033(5) 0.012(4) 0.009(4) 0.005(4)
F2_9 0.031(4) 0.078(7) 0.034(5) 0.004(5) -0.006(3) 0.005(4)
F3_9 0.056(5) 0.045(5) 0.038(5) -0.010(4) 0.001(4) 0.008(4)
C3_9 0.025(5) 0.043(6) 0.036(6) 0.008(5) -0.005(5) -0.002(5)
F4_9 0.043(5) 0.087(7) 0.034(4) 0.015(5) 0.006(4) -0.017(5)
F5_9 0.038(5) 0.045(5) 0.058(6) 0.004(4) 0.000(4) -0.006(4)
F6_9 0.018(4) 0.061(6) 0.048(5) -0.001(4) 0.005(3) 0.002(3)
C4_9 0.034(6) 0.033(6) 0.037(6) 0.000(5) 0.000(5) 0.004(5)
F7_9 0.053(5) 0.047(5) 0.044(5) -0.011(4) 0.015(4) 0.005(4)
F8_9 0.039(5) 0.047(5) 0.057(6) 0.017(4) 0.002(4) 0.013(4)
F9_9 0.038(4) 0.036(5) 0.073(7) 0.003(4) 0.009(4) 0.002(4)
O1_8 0.031(5) 0.057(6) 0.036(6) -0.003(5) -0.004(4) 0.018(5)
C1_8 0.019(6) 0.050(7) 0.046(7) 0.010(6) 0.003(5) 0.010(5)
C2_8 0.044(8) 0.061(8) 0.075(9) 0.025(8) 0.007(7) 0.012(6)
F1_8 0.097(8) 0.056(7) 0.066(6) 0.026(5) 0.021(6) -0.014(6)
F2_8 0.090(8) 0.048(6) 0.116(10) 0.008(6) 0.011(7) 0.019(6)
F3_8 0.053(5) 0.047(6) 0.079(7) 0.000(5) -0.001(5) -0.003(4)
C3_8 0.033(7) 0.081(10) 0.043(7) 0.022(7) 0.008(5) 0.015(6)
F4_8 0.040(5) 0.091(7) 0.044(5) 0.026(5) 0.001(4) -0.009(5)
F5_8 0.090(8) 0.090(8) 0.060(7) -0.028(6) -0.015(6) 0.031(6)
F6_8 0.051(6) 0.123(10) 0.062(7) -0.009(7) 0.011(5) 0.037(6)
C4_8 0.047(8) 0.075(10) 0.054(8) 0.003(7) 0.004(6) -0.001(6)
F7_8 0.040(6) 0.101(9) 0.126(11) 0.045(8) -0.006(6) -0.025(6)
F8_8 0.067(7) 0.145(11) 0.063(7) 0.020(7) -0.007(6) 0.056(8)
F9_8 0.075(7) 0.076(7) 0.038(5) -0.001(5) -0.006(5) -0.012(5)
O1_7 0.052(6) 0.016(4) 0.044(6) -0.008(4) 0.014(5) -0.006(4)
C1_7 0.039(9) 0.022(8) 0.036(9) -0.001(8) 0.005(7) -0.005(6)
C2_7 0.027(10) 0.030(10) 0.039(10) 0.000(8) -0.007(6) -0.012(7)
F1_7 0.042(9) 0.063(11) 0.033(8) 0.016(8) -0.005(7) -0.016(8)
F2_7 0.11(2) 0.073(14) 0.040(14) 0.015(11) -0.016(12) -0.074(14)
F3_7 0.042(13) 0.066(14) 0.056(14) 0.013(11) 0.023(10) 0.007(11)
C3_7 0.062(11) 0.038(11) 0.044(11) 0.008(8) -0.006(8) -0.013(8)
F4_7 0.092(16) 0.040(10) 0.029(9) -0.003(7) -0.008(9) -0.026(10)
F5_7 0.039(9) 0.065(12) 0.070(14) 0.017(10) -0.015(8) -0.004(8)
F6_7 0.121(19) 0.048(10) 0.047(14) -0.002(9) -0.020(13) -0.035(11)
C4_7 0.057(10) 0.019(8) 0.078(14) -0.008(10) 0.030(9) -0.008(8)
F7_7 0.13(2) 0.08(2) 0.072(13) -0.015(14) 0.054(13) 0.027(18)
F8_7 0.065(13) 0.021(8) 0.18(3) -0.030(12) 0.048(16) -0.019(8)
F9_7 0.041(9) 0.026(9) 0.094(14) -0.016(9) 0.031(9) 0.002(7)
O1_6 0.021(4) 0.041(5) 0.022(4) 0.007(4) 0.002(3) -0.007(4)
C1_6 0.029(5) 0.025(5) 0.021(5) 0.002(4) 0.002(4) 0.002(4)
C2_6 0.044(6) 0.039(6) 0.031(6) 0.008(6) 0.005(5) -0.012(5)
F1_6 0.097(8) 0.038(5) 0.051(6) 0.003(4) 0.012(6) -0.029(5)
F2_6 0.072(6) 0.066(6) 0.024(4) 0.004(4) 0.007(4) -0.016(5)
F3_6 0.039(4) 0.060(6) 0.042(5) -0.003(4) 0.018(4) -0.013(4)
C3_6 0.037(7) 0.032(6) 0.039(7) 0.002(5) 0.011(5) -0.003(5)
F4_6 0.040(5) 0.034(4) 0.034(4) 0.003(3) 0.009(3) -0.011(4)
F5_6 0.052(5) 0.035(5) 0.065(6) -0.016(4) 0.024(4) 0.005(4)
F6_6 0.042(5) 0.057(6) 0.049(5) -0.014(4) -0.003(4) -0.003(4)
C4_6 0.033(6) 0.034(6) 0.045(7) 0.005(6) -0.007(5) 0.002(5)
F7_6 0.027(4) 0.072(6) 0.050(5) -0.001(5) 0.008(4) 0.014(4)
F8_6 0.061(6) 0.098(9) 0.044(5) 0.020(5) -0.010(5) 0.022(6)
F9_6 0.057(6) 0.043(5) 0.123(10) -0.021(6) -0.014(6) 0.017(5)
O1_5 0.017(4) 0.040(5) 0.026(5) -0.003(4) 0.009(3) -0.008(4)
C1_5 0.022(5) 0.042(6) 0.023(5) -0.002(5) 0.010(4) -0.006(4)
C2_5 0.049(8) 0.050(7) 0.037(7) -0.004(6) 0.019(5) -0.020(6)
F1_5 0.054(6) 0.108(9) 0.035(5) -0.017(5) 0.007(4) -0.033(5)
F2_5 0.076(7) 0.082(7) 0.043(5) 0.001(5) 0.023(5) -0.052(6)
F3_5 0.090(7) 0.037(5) 0.062(7) -0.011(4) 0.030(5) -0.020(5)
C3_5 0.028(6) 0.036(6) 0.034(6) 0.002(5) 0.007(5) -0.004(5)
F4_5 0.033(4) 0.056(5) 0.022(4) 0.001(4) -0.004(3) -0.015(4)
F5_5 0.078(7) 0.039(5) 0.048(6) 0.017(4) 0.008(5) 0.011(4)
F6_5 0.053(5) 0.063(6) 0.029(4) -0.007(4) 0.017(4) -0.016(4)
C4_5 0.027(6) 0.065(8) 0.052(8) -0.008(6) -0.005(5) 0.014(6)
F7_5 0.067(6) 0.050(5) 0.043(5) -0.009(4) 0.007(4) 0.016(4)
F8_5 0.037(5) 0.096(9) 0.085(8) -0.018(6) 0.016(5) 0.015(5)
F9_5 0.068(7) 0.088(8) 0.054(6) -0.003(5) -0.015(5) 0.045(6)
O1_4 0.018(4) 0.026(5) 0.033(5) 0.003(4) -0.002(3) -0.007(3)
C1_4 0.016(5) 0.025(5) 0.024(5) 0.000(4) 0.003(4) -0.002(4)
C2_4 0.027(6) 0.027(6) 0.034(6) 0.005(5) -0.001(4) 0.001(5)
F1_4 0.037(4) 0.023(4) 0.056(6) -0.001(4) -0.001(4) 0.004(3)
F2_4 0.034(4) 0.038(5) 0.044(5) 0.002(4) -0.015(4) -0.005(4)
F3_4 0.036(4) 0.054(5) 0.037(5) 0.014(4) 0.011(3) 0.008(4)
C3_4 0.026(6) 0.025(6) 0.042(6) -0.003(5) -0.008(5) -0.003(5)
F4_4 0.041(5) 0.023(4) 0.051(5) 0.005(3) -0.004(4) -0.003(3)
F5_4 0.052(5) 0.039(5) 0.044(5) -0.019(4) -0.002(4) 0.008(4)
F6_4 0.029(4) 0.025(4) 0.086(7) -0.001(4) -0.009(4) -0.010(3)
C4_4 0.018(5) 0.046(7) 0.034(7) 0.000(5) 0.009(5) -0.009(5)
F7_4 0.044(5) 0.064(6) 0.036(5) 0.013(4) 0.015(4) -0.006(4)
F8_4 0.019(4) 0.057(5) 0.050(5) -0.011(4) 0.005(3) 0.003(4)
F9_4 0.027(4) 0.052(5) 0.051(5) -0.020(4) 0.008(4) -0.001(4)
O1_3 0.028(5) 0.018(4) 0.024(5) 0.001(3) 0.005(4) 0.002(3)
C1_3 0.025(5) 0.025(5) 0.032(6) -0.002(5) 0.002(4) -0.003(4)
C2_3 0.032(7) 0.034(7) 0.076(10) 0.003(6) -0.008(6) -0.011(6)
F1_3 0.035(5) 0.064(7) 0.149(11) 0.004(7) 0.025(6) -0.012(5)
F2_3 0.058(6) 0.037(5) 0.083(7) -0.009(5) -0.016(5) -0.019(4)
F3_3 0.066(7) 0.056(6) 0.116(9) 0.021(6) -0.049(6) -0.021(5)
C3_3 0.044(6) 0.033(6) 0.040(6) -0.007(6) 0.012(6) 0.005(5)
F4_3 0.042(5) 0.064(6) 0.093(8) -0.032(6) 0.037(5) -0.014(4)
F5_3 0.119(9) 0.083(8) 0.039(5) 0.001(5) 0.019(5) 0.037(7)
F6_3 0.067(6) 0.028(4) 0.076(7) -0.015(4) 0.008(5) 0.013(4)
C4_3 0.052(7) 0.026(6) 0.042(7) 0.004(5) 0.008(6) 0.005(6)
F7_3 0.062(5) 0.056(6) 0.051(6) 0.013(5) -0.013(4) -0.004(5)
F8_3 0.087(7) 0.026(4) 0.061(6) 0.019(4) 0.001(5) -0.009(4)
F9_3 0.104(8) 0.057(6) 0.051(6) 0.018(5) 0.035(6) 0.022(6)
O1_2 0.015(4) 0.028(5) 0.028(5) -0.002(4) 0.003(3) 0.001(3)
C1_2 0.017(5) 0.027(5) 0.037(6) -0.004(5) 0.005(4) 0.001(4)
C2_2 0.032(6) 0.032(6) 0.025(6) -0.011(5) 0.001(4) 0.001(5)
F1_2 0.038(4) 0.042(5) 0.037(4) 0.006(4) -0.002(3) 0.006(4)
F2_2 0.041(5) 0.040(5) 0.042(5) -0.010(4) 0.009(4) 0.012(4)
F3_2 0.039(4) 0.028(4) 0.038(5) -0.003(3) -0.003(3) -0.008(3)
C3_2 0.027(6) 0.042(6) 0.030(6) -0.001(5) 0.014(5) 0.007(5)
F4_2 0.051(5) 0.042(5) 0.037(5) 0.012(4) 0.011(4) 0.020(4)
F5_2 0.036(4) 0.051(5) 0.030(4) -0.011(4) 0.001(3) 0.005(3)
F6_2 0.051(5) 0.056(6) 0.036(5) 0.000(4) 0.027(4) 0.019(4)
C4_2 0.015(5) 0.039(6) 0.061(7) -0.001(6) 0.017(5) -0.005(5)
F7_2 0.043(5) 0.029(4) 0.088(7) 0.006(4) 0.023(5) -0.012(4)
F8_2 0.026(4) 0.057(6) 0.089(7) -0.019(5) 0.024(5) -0.003(4)
F9_2 0.021(4) 0.046(5) 0.072(6) -0.014(4) 0.000(4) -0.007(4)
O1_1 0.026(4) 0.019(4) 0.019(4) -0.001(3) 0.002(3) 0.006(3)
C1_1 0.023(5) 0.024(5) 0.021(5) -0.001(4) 0.002(4) 0.003(4)
C2_1 0.035(6) 0.033(6) 0.025(6) -0.003(5) 0.001(4) -0.009(5)
F1_1 0.062(6) 0.045(5) 0.047(6) -0.012(4) -0.006(4) -0.015(4)
F2_1 0.059(6) 0.063(6) 0.033(5) 0.006(4) -0.017(4) -0.008(5)
F3_1 0.031(4) 0.053(5) 0.049(5) -0.003(4) 0.006(4) -0.009(4)
C3_1 0.026(6) 0.025(5) 0.030(6) 0.005(5) 0.002(4) 0.006(4)
F4_1 0.036(4) 0.030(4) 0.033(4) 0.001(3) 0.001(3) -0.003(3)
F5_1 0.033(4) 0.030(4) 0.041(5) 0.005(4) 0.010(3) 0.012(3)
F6_1 0.059(5) 0.032(4) 0.021(4) 0.004(3) 0.003(3) 0.008(4)
C4_1 0.042(6) 0.030(6) 0.023(6) 0.002(5) 0.010(5) 0.004(5)
F7_1 0.034(4) 0.048(5) 0.046(5) 0.002(4) 0.018(4) 0.004(4)
F8_1 0.063(6) 0.051(5) 0.019(4) 0.004(4) 0.016(4) 0.018(4)
F9_1 0.064(6) 0.032(4) 0.035(5) 0.004(3) 0.019(4) 0.019(4)
Ca1 0.0175(12) 0.0246(12) 0.0199(12) -0.0017(10) 0.0007(9) -0.0016(10)
F1 0.032(4) 0.032(4) 0.020(4) -0.001(3) 0.003(3) 0.004(3)
Ca2 0.0162(12) 0.0228(12) 0.0217(13) 0.0000(10) -0.0019(9) -0.0023(10)
Al4 0.0179(17) 0.0153(17) 0.0195(18) 0.0004(14) -0.0020(14) -0.0002(14)
Al1 0.0166(17) 0.0213(19) 0.0197(18) 0.0001(15) -0.0020(14) 0.0013(14)
Al2 0.0149(17) 0.0245(19) 0.0196(18) 0.0001(15) -0.0015(14) 0.0012(14)
Al3 0.0167(17) 0.0229(19) 0.023(2) 0.0007(15) 0.0018(14) -0.0002(14)
F2 0.028(4) 0.031(4) 0.020(4) 0.007(3) -0.002(3) -0.008(3)

loop_
_atom_type_symbol
_atom_type_description
_atom_type_scat_dispersion_real
_atom_type_scat_dispersion_imag
_atom_type_scat_source
C C 0.0033 0.0016 'International Tables Vol C Tables 4.2.6.8 and 6.1.1.4'
O O 0.0106 0.0060 'International Tables Vol C Tables 4.2.6.8 and 6.1.1.4'
F F 0.0171 0.0103 'International Tables Vol C Tables 4.2.6.8 and 6.1.1.4'
Al Al 0.0645 0.0514 'International Tables Vol C Tables 4.2.6.8 and 6.1.1.4'
Ca Ca 0.2262 0.3064 'International Tables Vol C Tables 4.2.6.8 and 6.1.1.4'
H H 0.0000 0.0000 'International Tables Vol C Tables 4.2.6.8 and 6.1.1.4'

loop_
_geom_angle_atom_site_label_1
_geom_angle_atom_site_label_2
_geom_angle_atom_site_label_3
_geom_angle
C1_21 O1_21 Al3 153(4)
O1_21 C1_21 C2_21 109(2)
O1_21 C1_21 C3_21 110(2)
C2_21 C1_21 C3_21 111.4(16)
O1_21 C1_21 C4_21 109(2)
C2_21 C1_21 C4_21 108.6(16)
C3_21 C1_21 C4_21 109.3(16)
F2_21 C2_21 F3_21 108(2)
F2_21 C2_21 F1_21 111(2)
F3_21 C2_21 F1_21 102(2)
F2_21 C2_21 C1_21 111.8(19)
F3_21 C2_21 C1_21 113(2)
F1_21 C2_21 C1_21 110.6(19)
F6_21 C3_21 F5_21 108(2)
F6_21 C3_21 F4_21 108(2)
F5_21 C3_21 F4_21 109(2)
F6_21 C3_21 C1_21 114(2)
F5_21 C3_21 C1_21 111.1(19)
F4_21 C3_21 C1_21 107(2)
F9_21 C4_21 F8_21 108(3)
F9_21 C4_21 F7_21 109(2)
F8_21 C4_21 F7_21 109(2)
F9_21 C4_21 C1_21 108(2)
F8_21 C4_21 C1_21 112(2)
F7_21 C4_21 C1_21 110.6(19)
C6 C1 C2 120.0(12)
C6 C1 C7 119.4(13)
C2 C1 C7 120.6(13)
C6 C1 Ca1 76.3(7)
C2 C1 Ca1 75.6(7)
C7 C1 Ca1 119.4(9)
C3 C2 C1 118.3(12)
C3 C2 C8 122.2(13)
C1 C2 C8 119.4(13)
C3 C2 Ca1 76.8(7)
C1 C2 Ca1 75.0(7)
C8 C2 Ca1 120.6(9)
C4 C3 C2 122.3(12)
C4 C3 C9 120.8(14)
C2 C3 C9 116.7(13)
C4 C3 Ca1 76.1(7)
C2 C3 Ca1 74.7(7)
C9 C3 Ca1 126.0(10)
C3 C4 C5 119.2(12)
C3 C4 C10 120.5(13)
C5 C4 C10 120.3(13)
C3 C4 Ca1 75.8(8)
C5 C4 Ca1 74.0(7)
C10 C4 Ca1 122.1(9)
C6 C5 C4 119.3(12)
C6 C5 C11 119.1(12)
C4 C5 C11 121.2(13)
C6 C5 Ca1 76.1(7)
C4 C5 Ca1 76.7(7)
C11 C5 Ca1 124.0(9)
C5 C6 C1 120.8(11)
C5 C6 C12 121.1(13)
C1 C6 C12 117.9(13)
C5 C6 Ca1 75.2(7)
C1 C6 Ca1 75.0(7)
C12 C6 Ca1 125.6(9)
C1 C7 H7A 109.5
C1 C7 H7B 109.5
H7A C7 H7B 109.5
C1 C7 H7C 109.5
H7A C7 H7C 109.5
H7B C7 H7C 109.5
C2 C8 H8A 109.5
C2 C8 H8B 109.5
H8A C8 H8B 109.5
C2 C8 H8C 109.5
H8A C8 H8C 109.5
H8B C8 H8C 109.5
C3 C9 H9A 109.5
C3 C9 H9B 109.5
H9A C9 H9B 109.5
C3 C9 H9C 109.5
H9A C9 H9C 109.5
H9B C9 H9C 109.5
C4 C10 H10A 109.5
C4 C10 H10B 109.5
H10A C10 H10B 109.5
C4 C10 H10C 109.5
H10A C10 H10C 109.5
H10B C10 H10C 109.5
C5 C11 H11A 109.5
C5 C11 H11B 109.5
H11A C11 H11B 109.5
C5 C11 H11C 109.5
H11A C11 H11C 109.5
H11B C11 H11C 109.5
C6 C12 H12A 109.5
C6 C12 H12B 109.5
H12A C12 H12B 109.5
C6 C12 H12C 109.5
H12A C12 H12C 109.5
H12B C12 H12C 109.5
C6_19 C1_19 C2_19 120.1(12)
C6_19 C1_19 C7_19 122.5(14)
C2_19 C1_19 C7_19 117.3(14)
C6_19 C1_19 Ca2 75.4(7)
C2_19 C1_19 Ca2 76.4(7)
C7_19 C1_19 Ca2 121.2(9)
C1_19 C2_19 C3_19 118.4(12)
C1_19 C2_19 C8_19 119.2(14)
C3_19 C2_19 C8_19 122.0(14)
C1_19 C2_19 Ca2 74.9(7)
C3_19 C2_19 Ca2 76.9(8)
C8_19 C2_19 Ca2 124.4(10)
C4_19 C3_19 C2_19 122.1(13)
C4_19 C3_19 C9_19 118.5(14)
C2_19 C3_19 C9_19 119.3(13)
C4_19 C3_19 Ca2 76.4(8)
C2_19 C3_19 Ca2 74.5(8)
C9_19 C3_19 Ca2 125.8(9)
C3_19 C4_19 C5_19 119.8(13)
C3_19 C4_19 C10_19 121.2(14)
C5_19 C4_19 C10_19 118.9(14)
C3_19 C4_19 Ca2 76.0(8)
C5_19 C4_19 Ca2 74.5(7)
C10_19 C4_19 Ca2 122.4(10)
C4_19 C5_19 C6_19 119.7(12)
C4_19 C5_19 C11_19 118.9(13)
C6_19 C5_19 C11_19 121.3(12)
C4_19 C5_19 Ca2 77.3(7)
C6_19 C5_19 Ca2 74.5(7)
C11_19 C5_19 Ca2 122.0(9)
C1_19 C6_19 C5_19 119.9(12)
C1_19 C6_19 C12_19 120.5(13)
C5_19 C6_19 C12_19 119.4(13)
C1_19 C6_19 Ca2 75.8(7)
C5_19 C6_19 Ca2 76.4(7)
C12_19 C6_19 Ca2 123.6(9)
C1_19 C7_19 H7A_19 109.5
C1_19 C7_19 H7B_19 109.5
H7A_19 C7_19 H7B_19 109.5
C1_19 C7_19 H7C_19 109.5
H7A_19 C7_19 H7C_19 109.5
H7B_19 C7_19 H7C_19 109.5
C2_19 C8_19 H8A_19 109.5
C2_19 C8_19 H8B_19 109.5
H8A_19 C8_19 H8B_19 109.5
C2_19 C8_19 H8C_19 109.5
H8A_19 C8_19 H8C_19 109.5
H8B_19 C8_19 H8C_19 109.5
C3_19 C9_19 H9A_19 109.5
C3_19 C9_19 H9B_19 109.5
H9A_19 C9_19 H9B_19 109.5
C3_19 C9_19 H9C_19 109.5
H9A_19 C9_19 H9C_19 109.5
H9B_19 C9_19 H9C_19 109.5
C4_19 C10_19 H10A_19 109.5
C4_19 C10_19 H10B_19 109.5
H10A_19 C10_19 H10B_19 109.5
C4_19 C10_19 H10C_19 109.5
H10A_19 C10_19 H10C_19 109.5
H10B_19 C10_19 H10C_19 109.5
C5_19 C11_19 H11A_19 109.5
C5_19 C11_19 H11B_19 109.5
H11A_19 C11_19 H11B_19 109.5
C5_19 C11_19 H11C_19 109.5
H11A_19 C11_19 H11C_19 109.5
H11B_19 C11_19 H11C_19 109.5
C6_19 C12_19 H12A_19 109.5
C6_19 C12_19 H12B_19 109.5
H12A_19 C12_19 H12B_19 109.5
C6_19 C12_19 H12C_19 109.5
H12A_19 C12_19 H12C_19 109.5
H12B_19 C12_19 H12C_19 109.5
F1_18 C1_18 C6_18 122.3(10)
F1_18 C1_18 C2_18 116.4(9)
C6_18 C1_18 C2_18 121.2(10)
C3_18 C2_18 C1_18 121.4(9)
C3_18 C2_18 F2_18 122.4(9)
C1_18 C2_18 F2_18 116.2(9)
C2_18 C3_18 C4_18 118.4(10)
C2_18 C3_18 H3_18 120.8
C4_18 C3_18 H3_18 120.8
C5_18 C4_18 C3_18 119.9(11)
C5_18 C4_18 H4_18 120.0
C3_18 C4_18 H4_18 120.0
C4_18 C5_18 C6_18 121.6(11)
C4_18 C5_18 H5_18 119.2
C6_18 C5_18 H5_18 119.2
C1_18 C6_18 C5_18 117.5(10)
C1_18 C6_18 H6_18 121.3
C5_18 C6_18 H6_18 121.3
C1_18 F1_18 Ca1 120.1(6)
C2_18 F2_18 Ca1 119.2(6)
C2_17 C1_17 F1_17 116.6(9)
C2_17 C1_17 C6_17 122.1(10)
F1_17 C1_17 C6_17 121.3(10)
C1_17 C2_17 C3_17 122.3(11)
C1_17 C2_17 F2_17 117.8(9)
C3_17 C2_17 F2_17 119.8(10)
C2_17 C3_17 C4_17 116.3(12)
C2_17 C3_17 H3_17 121.8
C4_17 C3_17 H3_17 121.8
C5_17 C4_17 C3_17 121.1(12)
C5_17 C4_17 H4_17 119.4
C3_17 C4_17 H4_17 119.4
C6_17 C5_17 C4_17 121.8(13)
C6_17 C5_17 H5_17 119.1
C4_17 C5_17 H5_17 119.1
C5_17 C6_17 C1_17 116.4(12)
C5_17 C6_17 H6_17 121.8
C1_17 C6_17 H6_17 121.8
C1_17 F1_17 Ca2 118.5(6)
C2_17 F2_17 Ca2 119.2(6)
C2_16 C1_16 F1_16 117.4(9)
C2_16 C1_16 C6_16 121.7(10)
F1_16 C1_16 C6_16 120.9(10)
C1_16 C2_16 C3_16 122.0(11)
C1_16 C2_16 F2_16 116.1(9)
C3_16 C2_16 F2_16 121.9(11)
C2_16 C3_16 C4_16 117.2(12)
C2_16 C3_16 H3_16 121.4
C4_16 C3_16 H3_16 121.4
C3_16 C4_16 C5_16 120.6(12)
C3_16 C4_16 H4_16 119.7
C5_16 C4_16 H4_16 119.7
C6_16 C5_16 C4_16 121.6(13)
C6_16 C5_16 H5_16 119.2
C4_16 C5_16 H5_16 119.2
C5_16 C6_16 C1_16 116.8(13)
C5_16 C6_16 H6_16 121.6
C1_16 C6_16 H6_16 121.6
C1_16 F1_16 Ca1 120.1(6)
C2_16 F2_16 Ca1 122.0(6)
C6_15 C1_15 F1_15 122.6(10)
C6_15 C1_15 C2_15 121.2(10)
F1_15 C1_15 C2_15 116.2(9)
C3_15 C2_15 F2_15 121.9(10)
C3_15 C2_15 C1_15 121.2(10)
F2_15 C2_15 C1_15 116.7(9)
C2_15 C3_15 C4_15 117.8(11)
C2_15 C3_15 H3_15 121.1
C4_15 C3_15 H3_15 121.1
C3_15 C4_15 C5_15 120.7(11)
C3_15 C4_15 H4_15 119.6
C5_15 C4_15 H4_15 119.6
C6_15 C5_15 C4_15 120.7(11)
C6_15 C5_15 H5_15 119.6
C4_15 C5_15 H5_15 119.6
C1_15 C6_15 C5_15 118.3(12)
C1_15 C6_15 H6_15 120.9
C5_15 C6_15 H6_15 120.9
C1_15 F1_15 Ca2 119.3(6)
C2_15 F2_15 Ca2 117.7(6)
C1_14 O1_14 Al2 151.3(8)
O1_14 C1_14 C4_14 110.3(9)
O1_14 C1_14 C3_14 109.8(9)
C4_14 C1_14 C3_14 109.9(9)
O1_14 C1_14 C2_14 108.1(9)
C4_14 C1_14 C2_14 108.9(9)
C3_14 C1_14 C2_14 109.9(9)
F2_14 C2_14 F1_14 109.6(11)
F2_14 C2_14 F3_14 107.4(10)
F1_14 C2_14 F3_14 106.9(11)
F2_14 C2_14 C1_14 112.4(10)
F1_14 C2_14 C1_14 109.9(10)
F3_14 C2_14 C1_14 110.4(10)
F6_14 C3_14 F4_14 108.3(11)
F6_14 C3_14 F5_14 108.5(10)
F4_14 C3_14 F5_14 107.0(11)
F6_14 C3_14 C1_14 112.6(10)
F4_14 C3_14 C1_14 110.7(10)
F5_14 C3_14 C1_14 109.6(10)
F9_14 C4_14 F8_14 108.8(10)
F9_14 C4_14 F7_14 105.9(10)
F8_14 C4_14 F7_14 108.7(10)
F9_14 C4_14 C1_14 111.8(10)
F8_14 C4_14 C1_14 112.5(9)
F7_14 C4_14 C1_14 108.9(10)
C1_13 O1_13 Al2 147.2(7)
O1_13 C1_13 C4_13 108.1(9)
O1_13 C1_13 C3_13 110.9(9)
C4_13 C1_13 C3_13 109.0(9)
O1_13 C1_13 C2_13 110.2(9)
C4_13 C1_13 C2_13 109.8(9)
C3_13 C1_13 C2_13 108.9(9)
F2_13 C2_13 F3_13 107.0(10)
F2_13 C2_13 F1_13 108.0(10)
F3_13 C2_13 F1_13 106.5(10)
F2_13 C2_13 C1_13 113.6(9)
F3_13 C2_13 C1_13 110.5(9)
F1_13 C2_13 C1_13 110.9(9)
C2_13 F1_13 Ca2 144.4(8)
F6_13 C3_13 F4_13 107.4(10)
F6_13 C3_13 F5_13 108.1(12)
F4_13 C3_13 F5_13 104.9(11)
F6_13 C3_13 C1_13 114.2(10)
F4_13 C3_13 C1_13 110.9(9)
F5_13 C3_13 C1_13 110.9(9)
F9_13 C4_13 F7_13 105.4(12)
F9_13 C4_13 F8_13 109.3(12)
F7_13 C4_13 F8_13 106.1(11)
F9_13 C4_13 C1_13 111.7(9)
F7_13 C4_13 C1_13 111.3(10)
F8_13 C4_13 C1_13 112.7(10)
C1_12 O1_12 Al2 144.4(8)
O1_12 C1_12 C3_12 113.0(9)
O1_12 C1_12 C4_12 108.4(9)
C3_12 C1_12 C4_12 109.4(9)
O1_12 C1_12 C2_12 108.8(9)
C3_12 C1_12 C2_12 107.8(9)
C4_12 C1_12 C2_12 109.3(9)
F2_12 C2_12 F3_12 108.7(10)
F2_12 C2_12 F1_12 107.5(10)
F3_12 C2_12 F1_12 105.6(10)
F2_12 C2_12 C1_12 113.5(10)
F3_12 C2_12 C1_12 110.8(9)
F1_12 C2_12 C1_12 110.4(10)
F5_12 C3_12 F6_12 106.8(9)
F5_12 C3_12 F4_12 106.5(10)
F6_12 C3_12 F4_12 108.0(9)
F5_12 C3_12 C1_12 112.6(9)
F6_12 C3_12 C1_12 113.3(9)
F4_12 C3_12 C1_12 109.2(9)
F9_12 C4_12 F8_12 108.1(10)
F9_12 C4_12 F7_12 106.3(10)
F8_12 C4_12 F7_12 107.4(10)
F9_12 C4_12 C1_12 110.4(10)
F8_12 C4_12 C1_12 114.2(10)
F7_12 C4_12 C1_12 110.1(9)
C1_11 O1_11 Al1 148.7(8)
O1_11 C1_11 C2_11 108.7(9)
O1_11 C1_11 C4_11 111.7(9)
C2_11 C1_11 C4_11 109.3(8)
O1_11 C1_11 C3_11 108.9(9)
C2_11 C1_11 C3_11 109.0(9)
C4_11 C1_11 C3_11 109.1(9)
F1_11 C2_11 F3_11 108.1(10)
F1_11 C2_11 F2_11 106.5(11)
F3_11 C2_11 F2_11 107.3(10)
F1_11 C2_11 C1_11 111.4(10)
F3_11 C2_11 C1_11 111.8(9)
F2_11 C2_11 C1_11 111.5(10)
F6_11 C3_11 F5_11 111.4(11)
F6_11 C3_11 F4_11 106.3(11)
F5_11 C3_11 F4_11 105.7(10)
F6_11 C3_11 C1_11 113.2(10)
F5_11 C3_11 C1_11 110.8(9)
F4_11 C3_11 C1_11 109.2(10)
F8_11 C4_11 F9_11 108.0(10)
F8_11 C4_11 F7_11 107.1(9)
F9_11 C4_11 F7_11 105.7(9)
F8_11 C4_11 C1_11 113.7(9)
F9_11 C4_11 C1_11 110.8(9)
F7_11 C4_11 C1_11 111.0(9)
C4_11 F7_11 Ca1 137.8(7)
C1_10 O1_10 Al1 148.6(8)
O1_10 C1_10 C4_10 110.5(9)
O1_10 C1_10 C3_10 106.4(9)
C4_10 C1_10 C3_10 110.2(9)
O1_10 C1_10 C2_10 109.9(9)
C4_10 C1_10 C2_10 109.8(9)
C3_10 C1_10 C2_10 109.9(9)
F1_10 C2_10 F3_10 109.2(11)
F1_10 C2_10 F2_10 107.8(10)
F3_10 C2_10 F2_10 107.1(11)
F1_10 C2_10 C1_10 110.2(10)
F3_10 C2_10 C1_10 110.7(10)
F2_10 C2_10 C1_10 111.6(10)
F5_10 C3_10 F4_10 106.5(10)
F5_10 C3_10 F6_10 107.4(9)
F4_10 C3_10 F6_10 107.1(10)
F5_10 C3_10 C1_10 112.0(9)
F4_10 C3_10 C1_10 111.6(9)
F6_10 C3_10 C1_10 112.0(9)
F9_10 C4_10 F7_10 107.6(11)
F9_10 C4_10 F8_10 107.9(10)
F7_10 C4_10 F8_10 108.7(11)
F9_10 C4_10 C1_10 110.6(10)
F7_10 C4_10 C1_10 110.8(10)
F8_10 C4_10 C1_10 111.1(10)
C1_9 O1_9 Al1 149.7(8)
O1_9 C1_9 C4_9 107.8(9)
O1_9 C1_9 C3_9 111.7(9)
C4_9 C1_9 C3_9 108.6(9)
O1_9 C1_9 C2_9 110.0(9)
C4_9 C1_9 C2_9 109.2(9)
C3_9 C1_9 C2_9 109.6(9)
F2_9 C2_9 F1_9 107.6(10)
F2_9 C2_9 F3_9 107.8(10)
F1_9 C2_9 F3_9 106.7(10)
F2_9 C2_9 C1_9 113.6(9)
F1_9 C2_9 C1_9 110.2(9)
F3_9 C2_9 C1_9 110.7(9)
F6_9 C3_9 F4_9 108.4(10)
F6_9 C3_9 F5_9 107.4(9)
F4_9 C3_9 F5_9 105.8(10)
F6_9 C3_9 C1_9 113.6(9)
F4_9 C3_9 C1_9 110.5(9)
F5_9 C3_9 C1_9 110.7(9)
F9_9 C4_9 F7_9 107.8(10)
F9_9 C4_9 F8_9 106.5(10)
F7_9 C4_9 F8_9 107.3(10)
F9_9 C4_9 C1_9 111.6(9)
F7_9 C4_9 C1_9 110.6(9)
F8_9 C4_9 C1_9 112.7(9)
C1_8 O1_8 Al3 148.7(9)
O1_8 C1_8 C4_8 109.7(10)
O1_8 C1_8 C2_8 107.5(10)
C4_8 C1_8 C2_8 109.1(10)
O1_8 C1_8 C3_8 113.5(10)
C4_8 C1_8 C3_8 106.9(9)
C2_8 C1_8 C3_8 110.0(10)
F2_8 C2_8 F3_8 105.0(12)
F2_8 C2_8 F1_8 108.9(12)
F3_8 C2_8 F1_8 113.1(12)
F2_8 C2_8 C1_8 112.1(11)
F3_8 C2_8 C1_8 110.7(10)
F1_8 C2_8 C1_8 107.1(11)
F6_8 C3_8 F4_8 110.7(12)
F6_8 C3_8 F5_8 108.3(12)
F4_8 C3_8 F5_8 107.1(11)
F6_8 C3_8 C1_8 113.8(10)
F4_8 C3_8 C1_8 108.7(11)
F5_8 C3_8 C1_8 108.0(10)
F9_8 C4_8 F7_8 111.0(13)
F9_8 C4_8 F8_8 107.3(12)
F7_8 C4_8 F8_8 109.2(12)
F9_8 C4_8 C1_8 110.3(11)
F7_8 C4_8 C1_8 108.9(11)
F8_8 C4_8 C1_8 110.1(11)
C1_7 O1_7 Al3 148(3)
O1_7 C1_7 C4_7 109.6(18)
O1_7 C1_7 C2_7 111.3(19)
C4_7 C1_7 C2_7 108.5(13)
O1_7 C1_7 C3_7 111.0(19)
C4_7 C1_7 C3_7 109.4(14)
C2_7 C1_7 C3_7 106.9(13)
F1_7 C2_7 F3_7 107.0(18)
F1_7 C2_7 F2_7 104.6(17)
F3_7 C2_7 F2_7 108(2)
F1_7 C2_7 C1_7 111.7(14)
F3_7 C2_7 C1_7 112.1(16)
F2_7 C2_7 C1_7 112.6(15)
F6_7 C3_7 F4_7 108.9(18)
F6_7 C3_7 F5_7 105.8(18)
F4_7 C3_7 F5_7 106.4(18)
F6_7 C3_7 C1_7 112.8(16)
F4_7 C3_7 C1_7 109.7(16)
F5_7 C3_7 C1_7 113.0(15)
F9_7 C4_7 F8_7 107.2(17)
F9_7 C4_7 F7_7 108(2)
F8_7 C4_7 F7_7 110(2)
F9_7 C4_7 C1_7 111.7(15)
F8_7 C4_7 C1_7 112.0(15)
F7_7 C4_7 C1_7 108.7(16)
C1_6 O1_6 Al3 150.3(8)
O1_6 C1_6 C4_6 111.4(9)
O1_6 C1_6 C3_6 112.1(9)
C4_6 C1_6 C3_6 108.2(9)
O1_6 C1_6 C2_6 107.1(9)
C4_6 C1_6 C2_6 109.0(9)
C3_6 C1_6 C2_6 109.0(8)
F3_6 C2_6 F1_6 106.9(11)
F3_6 C2_6 F2_6 107.3(10)
F1_6 C2_6 F2_6 107.6(10)
F3_6 C2_6 C1_6 111.7(9)
F1_6 C2_6 C1_6 110.8(10)
F2_6 C2_6 C1_6 112.3(9)
F5_6 C3_6 F4_6 109.9(10)
F5_6 C3_6 F6_6 104.6(10)
F4_6 C3_6 F6_6 106.6(9)
F5_6 C3_6 C1_6 112.5(9)
F4_6 C3_6 C1_6 109.9(9)
F6_6 C3_6 C1_6 113.1(9)
F8_6 C4_6 F7_6 106.7(10)
F8_6 C4_6 F9_6 107.6(11)
F7_6 C4_6 F9_6 104.6(11)
F8_6 C4_6 C1_6 115.4(10)
F7_6 C4_6 C1_6 111.6(9)
F9_6 C4_6 C1_6 110.3(9)
C1_5 O1_5 Al3 148.0(8)
O1_5 C1_5 C2_5 107.9(9)
O1_5 C1_5 C3_5 110.5(9)
C2_5 C1_5 C3_5 109.0(9)
O1_5 C1_5 C4_5 110.5(9)
C2_5 C1_5 C4_5 109.6(9)
C3_5 C1_5 C4_5 109.3(9)
F3_5 C2_5 F1_5 105.5(11)
F3_5 C2_5 F2_5 108.0(11)
F1_5 C2_5 F2_5 107.8(10)
F3_5 C2_5 C1_5 111.7(10)
F1_5 C2_5 C1_5 110.9(10)
F2_5 C2_5 C1_5 112.5(10)
F4_5 C3_5 F5_5 107.7(10)
F4_5 C3_5 F6_5 107.0(9)
F5_5 C3_5 F6_5 106.7(10)
F4_5 C3_5 C1_5 111.3(9)
F5_5 C3_5 C1_5 111.2(9)
F6_5 C3_5 C1_5 112.6(9)
F7_5 C4_5 F8_5 107.7(11)
F7_5 C4_5 F9_5 107.9(12)
F8_5 C4_5 F9_5 107.2(11)
F7_5 C4_5 C1_5 111.1(9)
F8_5 C4_5 C1_5 112.7(11)
F9_5 C4_5 C1_5 110.1(10)
C1_4 O1_4 Al4 147.7(8)
O1_4 C1_4 C2_4 112.0(8)
O1_4 C1_4 C4_4 112.0(8)
C2_4 C1_4 C4_4 108.2(8)
O1_4 C1_4 C3_4 107.5(8)
C2_4 C1_4 C3_4 107.9(8)
C4_4 C1_4 C3_4 109.1(8)
F2_4 C2_4 F1_4 106.6(9)
F2_4 C2_4 F3_4 107.7(9)
F1_4 C2_4 F3_4 104.1(9)
F2_4 C2_4 C1_4 115.4(9)
F1_4 C2_4 C1_4 111.6(9)
F3_4 C2_4 C1_4 110.7(8)
F4_4 C3_4 F5_4 108.8(9)
F4_4 C3_4 F6_4 109.1(9)
F5_4 C3_4 F6_4 107.8(10)
F4_4 C3_4 C1_4 110.4(9)
F5_4 C3_4 C1_4 109.8(9)
F6_4 C3_4 C1_4 110.8(9)
F8_4 C4_4 F9_4 108.5(9)
F8_4 C4_4 F7_4 109.5(9)
F9_4 C4_4 F7_4 106.4(10)
F8_4 C4_4 C1_4 112.4(9)
F9_4 C4_4 C1_4 109.2(8)
F7_4 C4_4 C1_4 110.7(9)
C1_3 O1_3 Al4 148.5(8)
O1_3 C1_3 C2_3 111.1(9)
O1_3 C1_3 C3_3 109.9(9)
C2_3 C1_3 C3_3 109.1(9)
O1_3 C1_3 C4_3 108.7(9)
C2_3 C1_3 C4_3 109.1(9)
C3_3 C1_3 C4_3 108.9(9)
F2_3 C2_3 F3_3 112.0(12)
F2_3 C2_3 F1_3 103.8(11)
F3_3 C2_3 F1_3 103.6(12)
F2_3 C2_3 C1_3 115.0(10)
F3_3 C2_3 C1_3 112.0(10)
F1_3 C2_3 C1_3 109.4(10)
F4_3 C3_3 F5_3 107.6(12)
F4_3 C3_3 F6_3 108.2(11)
F5_3 C3_3 F6_3 106.6(11)
F4_3 C3_3 C1_3 111.6(9)
F5_3 C3_3 C1_3 110.1(10)
F6_3 C3_3 C1_3 112.6(10)
F9_3 C4_3 F8_3 109.4(11)
F9_3 C4_3 F7_3 106.2(11)
F8_3 C4_3 F7_3 105.9(10)
F9_3 C4_3 C1_3 111.6(10)
F8_3 C4_3 C1_3 112.8(10)
F7_3 C4_3 C1_3 110.5(9)
C1_2 O1_2 Al4 149.5(7)
O1_2 C1_2 C2_2 109.6(8)
O1_2 C1_2 C4_2 108.3(8)
C2_2 C1_2 C4_2 109.0(8)
O1_2 C1_2 C3_2 111.6(8)
C2_2 C1_2 C3_2 108.6(8)
C4_2 C1_2 C3_2 109.7(9)
F3_2 C2_2 F1_2 107.9(9)
F3_2 C2_2 F2_2 107.9(9)
F1_2 C2_2 F2_2 106.3(9)
F3_2 C2_2 C1_2 111.2(9)
F1_2 C2_2 C1_2 111.3(9)
F2_2 C2_2 C1_2 112.0(9)
F5_2 C3_2 F4_2 108.2(9)
F5_2 C3_2 F6_2 108.2(10)
F4_2 C3_2 F6_2 107.0(9)
F5_2 C3_2 C1_2 111.5(9)
F4_2 C3_2 C1_2 109.6(9)
F6_2 C3_2 C1_2 112.2(9)
F9_2 C4_2 F7_2 107.2(10)
F9_2 C4_2 F8_2 106.8(10)
F7_2 C4_2 F8_2 108.5(10)
F9_2 C4_2 C1_2 111.2(9)
F7_2 C4_2 C1_2 110.5(9)
F8_2 C4_2 C1_2 112.4(9)
C1_1 O1_1 Al4 148.0(7)
O1_1 C1_1 C2_1 110.7(8)
O1_1 C1_1 C3_1 112.2(8)
C2_1 C1_1 C3_1 109.1(8)
O1_1 C1_1 C4_1 107.8(8)
C2_1 C1_1 C4_1 108.8(8)
C3_1 C1_1 C4_1 108.4(8)
F2_1 C2_1 F1_1 107.8(10)
F2_1 C2_1 F3_1 106.9(10)
F1_1 C2_1 F3_1 106.2(10)
F2_1 C2_1 C1_1 113.9(9)
F1_1 C2_1 C1_1 111.7(9)
F3_1 C2_1 C1_1 110.0(9)
F4_1 C3_1 F6_1 108.8(9)
F4_1 C3_1 F5_1 106.7(9)
F6_1 C3_1 F5_1 106.9(8)
F4_1 C3_1 C1_1 110.5(8)
F6_1 C3_1 C1_1 112.9(9)
F5_1 C3_1 C1_1 110.9(8)
F7_1 C4_1 F8_1 108.5(9)
F7_1 C4_1 F9_1 108.0(10)
F8_1 C4_1 F9_1 106.3(9)
F7_1 C4_1 C1_1 110.7(9)
F8_1 C4_1 C1_1 112.4(9)
F9_1 C4_1 C1_1 110.8(9)
F1 Ca1 F2_16 78.4(3)
F1 Ca1 F1_18 75.5(3)
F2_16 Ca1 F1_18 148.9(3)
F1 Ca1 F2_18 130.1(3)
F2_16 Ca1 F2_18 125.8(3)
F1_18 Ca1 F2_18 63.7(2)
F1 Ca1 F1_16 133.0(3)
F2_16 Ca1 F1_16 64.2(2)
F1_18 Ca1 F1_16 125.8(3)
F2_18 Ca1 F1_16 64.2(2)
F1 Ca1 F7_11 73.3(3)
F2_16 Ca1 F7_11 73.2(3)
F1_18 Ca1 F7_11 83.2(3)
F2_18 Ca1 F7_11 74.4(3)
F1_16 Ca1 F7_11 69.5(3)
F1 Ca1 C1 80.7(3)
F2_16 Ca1 C1 110.4(3)
F1_18 Ca1 C1 81.8(3)
F2_18 Ca1 C1 118.3(3)
F1_16 Ca1 C1 137.5(3)
F7_11 Ca1 C1 152.5(3)
F1 Ca1 C5 131.8(3)
F2_16 Ca1 C5 117.7(3)
F1_18 Ca1 C5 92.5(3)
F2_18 Ca1 C5 79.5(3)
F1_16 Ca1 C5 92.1(3)
F7_11 Ca1 C5 152.7(3)
C1 Ca1 C5 51.2(4)
F1 Ca1 C2 80.0(3)
F2_16 Ca1 C2 81.6(3)
F1_18 Ca1 C2 109.9(4)
F2_18 Ca1 C2 139.4(3)
F1_16 Ca1 C2 118.9(4)
F7_11 Ca1 C2 146.2(3)
C1 Ca1 C2 29.4(4)
C5 Ca1 C2 60.3(4)
F1 Ca1 C6 105.0(3)
F2_16 Ca1 C6 130.1(3)
F1_18 Ca1 C6 73.7(3)
F2_18 Ca1 C6 90.6(3)
F1_16 Ca1 C6 120.6(3)
F7_11 Ca1 C6 156.4(3)
C1 Ca1 C6 28.7(4)
C5 Ca1 C6 28.7(4)
C2 Ca1 C6 51.4(4)
F1 Ca1 C3 103.9(3)
F2_16 Ca1 C3 71.8(3)
F1_18 Ca1 C3 131.1(3)
F2_18 Ca1 C3 124.3(3)
F1_16 Ca1 C3 91.0(3)
F7_11 Ca1 C3 144.7(3)
C1 Ca1 C3 50.8(4)
C5 Ca1 C3 50.8(4)
C2 Ca1 C3 28.5(4)
C6 Ca1 C3 59.0(3)
F1 Ca1 C4 130.6(3)
F2_16 Ca1 C4 88.4(3)
F1_18 Ca1 C4 121.5(3)
F2_18 Ca1 C4 96.2(3)
F1_16 Ca1 C4 77.9(3)
F7_11 Ca1 C4 147.0(3)
C1 Ca1 C4 59.6(4)
C5 Ca1 C4 29.3(4)
C2 Ca1 C4 50.8(4)
C6 Ca1 C4 50.9(4)
C3 Ca1 C4 28.1(4)
Al1 F1 Ca1 156.9(4)
F2 Ca2 F2_17 76.9(3)
F2 Ca2 F1_15 73.8(3)
F2_17 Ca2 F1_15 144.1(3)
F2 Ca2 F1_17 134.2(3)
F2_17 Ca2 F1_17 65.4(2)
F1_15 Ca2 F1_17 125.7(3)
F2 Ca2 F2_15 129.7(3)
F2_17 Ca2 F2_15 125.8(3)
F1_15 Ca2 F2_15 63.9(2)
F1_17 Ca2 F2_15 64.4(2)
F2 Ca2 F1_13 75.0(3)
F2_17 Ca2 F1_13 70.2(3)
F1_15 Ca2 F1_13 82.5(3)
F1_17 Ca2 F1_13 68.6(3)
F2_15 Ca2 F1_13 73.9(3)
F2 Ca2 C6_19 92.7(3)
F2_17 Ca2 C6_19 124.4(3)
F1_15 Ca2 C6_19 77.6(3)
F1_17 Ca2 C6_19 129.6(3)
F2_15 Ca2 C6_19 102.9(3)
F1_13 Ca2 C6_19 158.9(3)
F2 Ca2 C1_19 77.8(3)
F2_17 Ca2 C1_19 96.7(4)
F1_15 Ca2 C1_19 96.9(4)
F1_17 Ca2 C1_19 129.8(4)
F2_15 Ca2 C1_19 131.1(4)
F1_13 Ca2 C1_19 151.8(3)
C6_19 Ca2 C1_19 28.8(4)
F2 Ca2 C5_19 121.7(3)
F2_17 Ca2 C5_19 128.4(3)
F1_15 Ca2 C5_19 85.3(3)
F1_17 Ca2 C5_19 102.3(3)
F2_15 Ca2 C5_19 81.5(3)
F1_13 Ca2 C5_19 155.4(3)
C6_19 Ca2 C5_19 29.1(4)
C1_19 Ca2 C5_19 51.1(4)
F2 Ca2 C2_19 90.2(4)
F2_17 Ca2 C2_19 74.3(3)
F1_15 Ca2 C2_19 125.5(3)
F1_17 Ca2 C2_19 103.0(4)
F2_15 Ca2 C2_19 136.1(3)
F1_13 Ca2 C2_19 143.7(3)
C6_19 Ca2 C2_19 50.9(4)
C1_19 Ca2 C2_19 28.7(4)
C5_19 Ca2 C2_19 59.4(4)
F2 Ca2 C3_19 118.6(4)
F2_17 Ca2 C3_19 78.9(3)
F1_15 Ca2 C3_19 133.8(3)
F1_17 Ca2 C3_19 79.6(4)
F2_15 Ca2 C3_19 110.2(4)
F1_13 Ca2 C3_19 142.5(4)
C6_19 Ca2 C3_19 58.5(4)
C1_19 Ca2 C3_19 50.3(4)
C5_19 Ca2 C3_19 49.5(4)
C2_19 Ca2 C3_19 28.6(4)
F2 Ca2 C4_19 136.8(4)
F2_17 Ca2 C4_19 103.6(4)
F1_15 Ca2 C4_19 111.9(3)
F1_17 Ca2 C4_19 79.2(3)
F2_15 Ca2 C4_19 85.7(3)
F1_13 Ca2 C4_19 146.9(3)
C6_19 Ca2 C4_19 50.6(4)
C1_19 Ca2 C4_19 59.1(4)
C5_19 Ca2 C4_19 28.2(4)
C2_19 Ca2 C4_19 50.4(4)
C3_19 Ca2 C4_19 27.6(4)
O1_2 Al4 O1_4 108.1(4)
O1_2 Al4 O1_3 112.5(4)
O1_4 Al4 O1_3 108.2(4)
O1_2 Al4 O1_1 108.2(4)
O1_4 Al4 O1_1 112.2(4)
O1_3 Al4 O1_1 107.6(4)
O1_10 Al1 O1_9 113.1(5)
O1_10 Al1 F1 101.6(4)
O1_9 Al1 F1 108.0(4)
O1_10 Al1 O1_11 114.5(5)
O1_9 Al1 O1_11 113.3(5)
F1 Al1 O1_11 105.2(5)
O1_14 Al2 F2 107.4(4)
O1_14 Al2 O1_12 118.2(5)
F2 Al2 O1_12 103.1(4)
O1_14 Al2 O1_13 113.0(5)
F2 Al2 O1_13 104.8(4)
O1_12 Al2 O1_13 109.0(4)
O1_7 Al3 O1_5 106.6(13)
O1_7 Al3 O1_8 108.8(13)
O1_5 Al3 O1_8 113.3(5)
O1_7 Al3 O1_6 113.4(14)
O1_5 Al3 O1_6 107.7(4)
O1_8 Al3 O1_6 107.1(5)
O1_5 Al3 O1_21 107.7(16)
O1_8 Al3 O1_21 107.3(17)
O1_6 Al3 O1_21 113.8(17)
Al2 F2 Ca2 151.1(4)

loop_
_geom_bond_atom_site_label_1
_geom_bond_atom_site_label_2
_geom_bond_distance
O1_21 C1_21 1.351(18)
O1_21 Al3 1.74(3)
C1_21 C2_21 1.548(17)
C1_21 C3_21 1.558(17)
C1_21 C4_21 1.559(17)
C2_21 F2_21 1.314(18)
C2_21 F3_21 1.336(18)
C2_21 F1_21 1.337(19)
C3_21 F6_21 1.326(18)
C3_21 F5_21 1.329(18)
C3_21 F4_21 1.335(18)
C4_21 F9_21 1.325(19)
C4_21 F8_21 1.325(18)
C4_21 F7_21 1.343(18)
C1 C6 1.401(18)
C1 C2 1.433(19)
C1 C7 1.518(18)
C1 Ca1 2.815(12)
C2 C3 1.398(19)
C2 C8 1.50(2)
C2 Ca1 2.823(13)
C3 C4 1.385(19)
C3 C9 1.530(19)
C3 Ca1 2.851(13)
C4 C5 1.435(18)
C4 C10 1.494(19)
C4 Ca1 2.855(13)
C5 C6 1.400(18)
C5 C11 1.510(19)
C5 Ca1 2.821(12)
C6 C12 1.524(17)
C6 Ca1 2.832(13)
C7 H7A 0.9800
C7 H7B 0.9800
C7 H7C 0.9800
C8 H8A 0.9800
C8 H8B 0.9800
C8 H8C 0.9800
C9 H9A 0.9800
C9 H9B 0.9800
C9 H9C 0.9800
C10 H10A 0.9800
C10 H10B 0.9800
C10 H10C 0.9800
C11 H11A 0.9800
C11 H11B 0.9800
C11 H11C 0.9800
C12 H12A 0.9800
C12 H12B 0.9800
C12 H12C 0.9800
C1_19 C6_19 1.40(2)
C1_19 C2_19 1.40(2)
C1_19 C7_19 1.505(19)
C1_19 Ca2 2.820(13)
C2_19 C3_19 1.41(2)
C2_19 C8_19 1.49(2)
C2_19 Ca2 2.839(13)
C3_19 C4_19 1.37(2)
C3_19 C9_19 1.53(2)
C3_19 Ca2 2.870(13)
C4_19 C5_19 1.394(19)
C4_19 C10_19 1.51(2)
C4_19 Ca2 2.875(12)
C5_19 C6_19 1.419(18)
C5_19 C11_19 1.522(18)
C5_19 Ca2 2.839(12)
C6_19 C12_19 1.516(19)
C6_19 Ca2 2.815(13)
C7_19 H7A_19 0.9800
C7_19 H7B_19 0.9800
C7_19 H7C_19 0.9800
C8_19 H8A_19 0.9800
C8_19 H8B_19 0.9800
C8_19 H8C_19 0.9800
C9_19 H9A_19 0.9800
C9_19 H9B_19 0.9800
C9_19 H9C_19 0.9800
C10_19 H10A_19 0.9800
C10_19 H10B_19 0.9800
C10_19 H10C_19 0.9800
C11_19 H11A_19 0.9800
C11_19 H11B_19 0.9800
C11_19 H11C_19 0.9800
C12_19 H12A_19 0.9800
C12_19 H12B_19 0.9800
C12_19 H12C_19 0.9800
C1_18 F1_18 1.367(12)
C1_18 C6_18 1.369(13)
C1_18 C2_18 1.378(13)
C2_18 C3_18 1.362(13)
C2_18 F2_18 1.385(11)
C3_18 C4_18 1.388(13)
C3_18 H3_18 0.9500
C4_18 C5_18 1.376(14)
C4_18 H4_18 0.9500
C5_18 C6_18 1.384(13)
C5_18 H5_18 0.9500
C6_18 H6_18 0.9500
F1_18 Ca1 2.461(7)
F2_18 Ca1 2.463(7)
C1_17 C2_17 1.363(13)
C1_17 F1_17 1.378(12)
C1_17 C6_17 1.382(13)
C2_17 C3_17 1.373(14)
C2_17 F2_17 1.378(12)
C3_17 C4_17 1.394(15)
C3_17 H3_17 0.9500
C4_17 C5_17 1.385(15)
C4_17 H4_17 0.9500
C5_17 C6_17 1.376(15)
C5_17 H5_17 0.9500
C6_17 H6_17 0.9500
F1_17 Ca2 2.447(7)
F2_17 Ca2 2.413(7)
C1_16 C2_16 1.356(14)
C1_16 F1_16 1.377(11)
C1_16 C6_16 1.383(14)
C2_16 C3_16 1.380(13)
C2_16 F2_16 1.383(12)
C3_16 C4_16 1.383(15)
C3_16 H3_16 0.9500
C4_16 C5_16 1.384(16)
C4_16 H4_16 0.9500
C5_16 C6_16 1.382(15)
C5_16 H5_16 0.9500
C6_16 H6_16 0.9500
F1_16 Ca1 2.464(7)
F2_16 Ca1 2.426(7)
C1_15 C6_15 1.365(13)
C1_15 F1_15 1.373(11)
C1_15 C2_15 1.380(13)
C2_15 C3_15 1.371(13)
C2_15 F2_15 1.376(11)
C3_15 C4_15 1.381(13)
C3_15 H3_15 0.9500
C4_15 C5_15 1.391(14)
C4_15 H4_15 0.9500
C5_15 C6_15 1.374(14)
C5_15 H5_15 0.9500
C6_15 H6_15 0.9500
F1_15 Ca2 2.439(7)
F2_15 Ca2 2.484(7)
O1_14 C1_14 1.369(12)
O1_14 Al2 1.685(9)
C1_14 C4_14 1.542(13)
C1_14 C3_14 1.552(13)
C1_14 C2_14 1.555(13)
C2_14 F2_14 1.325(13)
C2_14 F1_14 1.347(14)
C2_14 F3_14 1.351(13)
C3_14 F6_14 1.333(13)
C3_14 F4_14 1.335(13)
C3_14 F5_14 1.352(13)
C4_14 F9_14 1.315(13)
C4_14 F8_14 1.326(12)
C4_14 F7_14 1.351(13)
O1_13 C1_13 1.340(12)
O1_13 Al2 1.720(8)
C1_13 C4_13 1.546(13)
C1_13 C3_13 1.553(13)
C1_13 C2_13 1.555(13)
C2_13 F2_13 1.320(12)
C2_13 F3_13 1.330(13)
C2_13 F1_13 1.351(12)
F1_13 Ca2 2.661(8)
C3_13 F6_13 1.317(13)
C3_13 F4_13 1.326(13)
C3_13 F5_13 1.332(13)
C4_13 F9_13 1.303(13)
C4_13 F7_13 1.320(13)
C4_13 F8_13 1.327(13)
O1_12 C1_12 1.343(12)
O1_12 Al2 1.715(9)
C1_12 C3_12 1.543(13)
C1_12 C4_12 1.545(13)
C1_12 C2_12 1.550(13)
C2_12 F2_12 1.324(12)
C2_12 F3_12 1.336(13)
C2_12 F1_12 1.348(13)
C3_12 F5_12 1.331(12)
C3_12 F6_12 1.333(12)
C3_12 F4_12 1.334(12)
C4_12 F9_12 1.330(13)
C4_12 F8_12 1.332(12)
C4_12 F7_12 1.337(13)
O1_11 C1_11 1.353(12)
O1_11 Al1 1.715(9)
C1_11 C2_11 1.544(13)
C1_11 C4_11 1.551(13)
C1_11 C3_11 1.562(13)
C2_11 F1_11 1.333(13)
C2_11 F3_11 1.335(12)
C2_11 F2_11 1.359(13)
C3_11 F6_11 1.311(13)
C3_11 F5_11 1.320(13)
C3_11 F4_11 1.343(13)
C4_11 F8_11 1.332(12)
C4_11 F9_11 1.341(12)
C4_11 F7_11 1.352(12)
F7_11 Ca1 2.620(8)
O1_10 C1_10 1.373(12)
O1_10 Al1 1.684(9)
C1_10 C4_10 1.540(13)
C1_10 C3_10 1.546(13)
C1_10 C2_10 1.551(14)
C2_10 F1_10 1.332(13)
C2_10 F3_10 1.333(13)
C2_10 F2_10 1.337(13)
C3_10 F5_10 1.327(12)
C3_10 F4_10 1.329(12)
C3_10 F6_10 1.339(12)
C4_10 F9_10 1.329(12)
C4_10 F7_10 1.338(13)
C4_10 F8_10 1.349(13)
O1_9 C1_9 1.344(12)
O1_9 Al1 1.702(9)
C1_9 C4_9 1.548(13)
C1_9 C3_9 1.551(13)
C1_9 C2_9 1.552(13)
C2_9 F2_9 1.330(12)
C2_9 F1_9 1.338(13)
C2_9 F3_9 1.341(13)
C3_9 F6_9 1.327(12)
C3_9 F4_9 1.328(12)
C3_9 F5_9 1.338(13)
C4_9 F9_9 1.328(12)
C4_9 F7_9 1.330(12)
C4_9 F8_9 1.345(12)
O1_8 C1_8 1.336(13)
O1_8 Al3 1.722(9)
C1_8 C4_8 1.547(14)
C1_8 C2_8 1.565(14)
C1_8 C3_8 1.566(14)
C2_8 F2_8 1.314(14)
C2_8 F3_8 1.351(14)
C2_8 F1_8 1.364(14)
C3_8 F6_8 1.308(13)
C3_8 F4_8 1.340(14)
C3_8 F5_8 1.378(14)
C4_8 F9_8 1.329(14)
C4_8 F7_8 1.351(14)
C4_8 F8_8 1.361(14)
O1_7 C1_7 1.342(16)
O1_7 Al3 1.69(3)
C1_7 C4_7 1.549(16)
C1_7 C2_7 1.549(16)
C1_7 C3_7 1.550(16)
C2_7 F1_7 1.317(16)
C2_7 F3_7 1.320(17)
C2_7 F2_7 1.341(17)
C3_7 F6_7 1.329(17)
C3_7 F4_7 1.333(17)
C3_7 F5_7 1.344(17)
C4_7 F9_7 1.326(17)
C4_7 F8_7 1.332(16)
C4_7 F7_7 1.338(18)
O1_6 C1_6 1.335(12)
O1_6 Al3 1.731(9)
C1_6 C4_6 1.537(13)
C1_6 C3_6 1.550(13)
C1_6 C2_6 1.559(13)
C2_6 F3_6 1.320(13)
C2_6 F1_6 1.322(13)
C2_6 F2_6 1.329(13)
C3_6 F5_6 1.314(12)
C3_6 F4_6 1.333(12)
C3_6 F6_6 1.366(13)
C4_6 F8_6 1.311(13)
C4_6 F7_6 1.327(13)
C4_6 F9_6 1.341(13)
O1_5 C1_5 1.361(12)
O1_5 Al3 1.713(8)
C1_5 C2_5 1.542(13)
C1_5 C3_5 1.556(13)
C1_5 C4_5 1.557(13)
C2_5 F3_5 1.322(13)
C2_5 F1_5 1.348(14)
C2_5 F2_5 1.352(12)
C3_5 F4_5 1.318(12)
C3_5 F5_5 1.338(12)
C3_5 F6_5 1.345(12)
C4_5 F7_5 1.329(13)
C4_5 F8_5 1.333(13)
C4_5 F9_5 1.339(14)
O1_4 C1_4 1.347(11)
O1_4 Al4 1.727(8)
C1_4 C2_4 1.547(12)
C1_4 C4_4 1.556(12)
C1_4 C3_4 1.577(12)
C2_4 F2_4 1.324(12)
C2_4 F1_4 1.348(12)
C2_4 F3_4 1.354(12)
C3_4 F4_4 1.324(12)
C3_4 F5_4 1.327(13)
C3_4 F6_4 1.337(12)
C4_4 F8_4 1.330(12)
C4_4 F9_4 1.339(12)
C4_4 F7_4 1.343(12)
O1_3 C1_3 1.343(12)
O1_3 Al4 1.728(8)
C1_3 C2_3 1.535(13)
C1_3 C3_3 1.556(13)
C1_3 C4_3 1.557(13)
C2_3 F2_3 1.320(13)
C2_3 F3_3 1.321(13)
C2_3 F1_3 1.364(14)
C3_3 F4_3 1.303(13)
C3_3 F5_3 1.332(13)
C3_3 F6_3 1.335(13)
C4_3 F9_3 1.310(13)
C4_3 F8_3 1.328(13)
C4_3 F7_3 1.342(13)
O1_2 C1_2 1.357(12)
O1_2 Al4 1.717(8)
C1_2 C2_2 1.549(13)
C1_2 C4_2 1.560(12)
C1_2 C3_2 1.560(13)
C2_2 F3_2 1.331(12)
C2_2 F1_2 1.343(12)
C2_2 F2_2 1.346(12)
C3_2 F5_2 1.319(12)
C3_2 F4_2 1.321(12)
C3_2 F6_2 1.357(12)
C4_2 F9_2 1.330(13)
C4_2 F7_2 1.331(13)
C4_2 F8_2 1.340(12)
O1_1 C1_1 1.334(12)
O1_1 Al4 1.733(8)
C1_1 C2_1 1.552(12)
C1_1 C3_1 1.561(12)
C1_1 C4_1 1.568(12)
C2_1 F2_1 1.327(12)
C2_1 F1_1 1.332(12)
C2_1 F3_1 1.340(12)
C3_1 F4_1 1.319(12)
C3_1 F6_1 1.338(12)
C3_1 F5_1 1.339(12)
C4_1 F7_1 1.327(12)
C4_1 F8_1 1.328(12)
C4_1 F9_1 1.332(12)
Ca1 F1 2.180(7)
F1 Al1 1.714(8)
Ca2 F2 2.191(7)
Al2 F2 1.714(8)
